data_4123529
loop_
_publ_author_name
'Wang, Shuxin'
'Song, Yongbo'
'Jin, Shan'
'Liu, Xia'
'Zhang, Jun'
'Pei, Yong'
'Meng, Xiangming'
'Chen, Man'
'Li, Peng'
'Zhu, Manzhou'

_publ_section_title
;
 Metal exchange method using au25 nanoclusters as templates for alloy
 nanoclusters with atomic precision.
;
_journal_issue 12
_journal_name_full 'Journal of the American Chemical Society'
_journal_page_first 4018
_journal_page_last 4021
_journal_paper_doi 10.1021/ja511635g
_journal_volume 137
_journal_year 2015
_chemical_formula_moiety 'C144 H162 Au24 Cd S18'
_chemical_formula_sum 'C144 H162 Au24 Cd S18'
_chemical_formula_weight 7309.41
_chemical_name_systematic
; 
 ? 
;
_space_group_IT_number 56
_symmetry_cell_setting orthorhombic
_symmetry_space_group_name_Hall '-P 2ab 2ac'
_symmetry_space_group_name_H-M 'P c c n'
_atom_sites_solution_hydrogens geom
_atom_sites_solution_primary direct
_atom_sites_solution_secondary difmap
_audit_creation_method SHELXL-97
_cell_angle_alpha 90.00
_cell_angle_beta 90.00
_cell_angle_gamma 90.00
_cell_formula_units_Z 4
_cell_length_a 31.5198(8)
_cell_length_b 26.9873(7)
_cell_length_c 18.5832(5)
_cell_measurement_reflns_used 9784
_cell_measurement_temperature 150(2)
_cell_measurement_theta_max 69.20
_cell_measurement_theta_min 2.81
_cell_volume 15807.5(7)
_computing_cell_refinement SMART
_computing_data_collection 'SMART (Bruker, 2000)'
_computing_data_reduction 'SAINT (Bruker, 2000)'
_computing_molecular_graphics SHELXTL
_computing_publication_material SHELXTL
_computing_structure_refinement SHELXTL
_computing_structure_solution 'SHELXTL (Bruker, 2000)'
_diffrn_ambient_temperature 150(2)
_diffrn_measured_fraction_theta_full 1.000
_diffrn_measured_fraction_theta_max 1.000
_diffrn_measurement_device_type 'Bruker Smart Apex CCD'
_diffrn_measurement_method 'phi and omega scans'
_diffrn_radiation_monochromator graphite
_diffrn_radiation_source 'sealed tube'
_diffrn_radiation_type CuK\a
_diffrn_radiation_wavelength 1.54178
_diffrn_reflns_av_R_equivalents 0.0894
_diffrn_reflns_av_sigmaI/netI 0.0536
_diffrn_reflns_limit_h_max 40
_diffrn_reflns_limit_h_min -37
_diffrn_reflns_limit_k_max 34
_diffrn_reflns_limit_k_min -23
_diffrn_reflns_limit_l_max 24
_diffrn_reflns_limit_l_min -20
_diffrn_reflns_number 79486
_diffrn_reflns_theta_full 89.39
_diffrn_reflns_theta_max 89.39
_diffrn_reflns_theta_min 2.16
_exptl_absorpt_coefficient_mu 44.273
_exptl_absorpt_correction_T_max 0.0367
_exptl_absorpt_correction_T_min 0.0306
_exptl_absorpt_correction_type multi-scan
_exptl_absorpt_process_details 'SADABS; Bruker, 2000'
_exptl_crystal_colour black
_exptl_crystal_density_diffrn 3.071
_exptl_crystal_density_method 'not measured'
_exptl_crystal_description block
_exptl_crystal_F_000 13032
_exptl_crystal_size_max 0.26
_exptl_crystal_size_mid 0.24
_exptl_crystal_size_min 0.22
_refine_diff_density_max 1.735
_refine_diff_density_min -1.642
_refine_diff_density_rms 0.393
_refine_ls_extinction_method none
_refine_ls_goodness_of_fit_ref 1.036
_refine_ls_hydrogen_treatment constr
_refine_ls_matrix_type full
_refine_ls_number_parameters 844
_refine_ls_number_reflns 18061
_refine_ls_number_restraints 0
_refine_ls_restrained_S_all 1.036
_refine_ls_R_factor_all 0.0407
_refine_ls_R_factor_gt 0.0383
_refine_ls_shift/su_max 0.000
_refine_ls_shift/su_mean 0.000
_refine_ls_structure_factor_coef Fsqd
_refine_ls_weighting_details 'calc w=1/[\s^2^(Fo^2^)+(0.07P)^2^+1.88P] where P=(Fo^2^+2Fc^2^)/3'
_refine_ls_weighting_scheme calc
_refine_ls_wR_factor_gt 0.0993
_refine_ls_wR_factor_ref 0.1016
_reflns_number_gt 16331
_reflns_number_total 18061
_reflns_threshold_expression >2sigma(I)
_cod_data_source_file ja511635g_si_002.cif
_cod_data_source_block 1
_cod_depositor_comments
;
The following automatic conversions were performed:

'_symmetry_cell_setting' value 'Orthorhombic' changed to
'orthorhombic' according to
/usr/data/users/saulius/crontab/automatic-downloads/rss-feeds/ACS/lib/dictionaries/cif_core.dic
dictionary named 'cif_core.dic' version 2.4.2 from 2011-04-26.

Automatic conversion script
Id: cif_fix_values 3105 2015-03-04 15:46:00Z robertas 

 Adding full bibliography for 4123529.cif.
;
_cod_original_sg_symbol_Hall '-P 2ab 2ac '
_cod_original_sg_symbol_H-M 'Pccn '
_cod_database_code 4123529

loop_
_symmetry_equiv_pos_as_xyz
'x, y, z'
'-x+1/2, -y+1/2, z'
'x+1/2, -y, -z+1/2'
'-x, y+1/2, -z+1/2'
'-x, -y, -z'
'x-1/2, y-1/2, -z'
'-x-1/2, y, z-1/2'
'x, -y-1/2, z-1/2'

loop_
_atom_site_label
_atom_site_type_symbol
_atom_site_fract_x
_atom_site_fract_y
_atom_site_fract_z
_atom_site_U_iso_or_equiv
_atom_site_adp_type
_atom_site_occupancy
_atom_site_symmetry_multiplicity
_atom_site_calc_flag
_atom_site_refinement_flags
Au1 Au 0.560134(7) 0.466894(8) 0.739925(12) 0.01743(6) Uani 1 1 d .
Au2 Au 0.654723(7) 0.478437(8) 0.483773(13) 0.01633(6) Uani 1 1 d .
Au3 Au 0.569933(7) 0.645209(9) 0.601259(13) 0.01998(6) Uani 1 1 d .
Au4 Au 0.461687(7) 0.635961(8) 0.665843(13) 0.01714(6) Uani 1 1 d .
Au5 Au 0.387327(7) 0.444146(9) 0.658841(13) 0.01802(6) Uani 1 1 d .
Au6 Au 0.542243(7) 0.354501(8) 0.638354(13) 0.01708(6) Uani 1 1 d .
Au7 Au 0.568100(7) 0.455946(9) 0.572433(13) 0.01736(6) Uani 1 1 d .
Au8 Au 0.523325(7) 0.546442(8) 0.626983(12) 0.01711(6) Uani 1 1 d .
Au9 Au 0.485416(7) 0.449329(8) 0.628585(12) 0.01724(6) Uani 1 1 d .
Au10 Au 0.504497(8) 0.397296(9) 0.491508(13) 0.01786(6) Uani 1 1 d .
Au11 Au 0.576417(8) 0.550561(9) 0.494929(13) 0.01760(6) Uani 1 1 d .
Au12 Au 0.434593(7) 0.536613(9) 0.585236(13) 0.01730(6) Uani 1 1 d .
C1 C 0.5178(2) 0.5687(3) 0.8067(3) 0.0262(13) Uani 1 1 d .
H1A H 0.5019 0.5968 0.7888 0.031 Uiso 1 1 calc R
H1B H 0.4982 0.5412 0.8120 0.031 Uiso 1 1 calc R
C2 C 0.5361(3) 0.5819(4) 0.8816(4) 0.0410(18) Uani 1 1 d .
H2A H 0.5497 0.5523 0.9005 0.049 Uiso 1 1 calc R
H2B H 0.5583 0.6063 0.8744 0.049 Uiso 1 1 calc R
C3 C 0.5086(2) 0.6003(3) 0.9358(4) 0.0303(14) Uani 1 1 d .
C4 C 0.4858(3) 0.6450(3) 0.9282(4) 0.0338(15) Uani 1 1 d .
H4 H 0.4893 0.6646 0.8875 0.041 Uiso 1 1 calc R
C5 C 0.4590(2) 0.6589(2) 0.9806(4) 0.0280(14) Uani 1 1 d .
H5 H 0.4446 0.6887 0.9748 0.034 Uiso 1 1 calc R
C6 C 0.4513(3) 0.6319(3) 1.0432(5) 0.0404(18) Uani 1 1 d .
H6 H 0.4317 0.6419 1.0777 0.048 Uiso 1 1 calc R
C7 C 0.4749(2) 0.5893(3) 1.0501(4) 0.0288(13) Uani 1 1 d .
H7 H 0.4724 0.5714 1.0926 0.035 Uiso 1 1 calc R
C8 C 0.5012(2) 0.5719(3) 0.9994(4) 0.0251(13) Uani 1 1 d .
H8 H 0.5146 0.5416 1.0057 0.030 Uiso 1 1 calc R
C9 C 0.6213(2) 0.3648(3) 0.7473(4) 0.0306(15) Uani 1 1 d .
H9A H 0.6240 0.3295 0.7390 0.037 Uiso 1 1 calc R
H9B H 0.6352 0.3820 0.7079 0.037 Uiso 1 1 calc R
C10 C 0.6432(2) 0.3789(3) 0.8201(4) 0.0300(14) Uani 1 1 d .
H10A H 0.6366 0.4131 0.8312 0.036 Uiso 1 1 calc R
H10B H 0.6312 0.3585 0.8581 0.036 Uiso 1 1 calc R
C11 C 0.6900(2) 0.3725(3) 0.8201(4) 0.0317(14) Uani 1 1 d .
C12 C 0.7149(2) 0.4051(2) 0.8626(4) 0.0255(13) Uani 1 1 d .
H12 H 0.7019 0.4299 0.8894 0.031 Uiso 1 1 calc R
C13 C 0.7580(2) 0.4001(3) 0.8642(5) 0.0347(16) Uani 1 1 d .
H13 H 0.7745 0.4210 0.8925 0.042 Uiso 1 1 calc R
C14 C 0.7774(2) 0.3626(2) 0.8220(4) 0.0266(13) Uani 1 1 d .
H14 H 0.8068 0.3598 0.8210 0.032 Uiso 1 1 calc R
C15 C 0.75264(18) 0.3301(2) 0.7822(4) 0.0246(12) Uani 1 1 d .
H15 H 0.7656 0.3043 0.7572 0.029 Uiso 1 1 calc R
C16 C 0.7110(2) 0.3349(3) 0.7792(4) 0.0349(15) Uani 1 1 d .
H16 H 0.6952 0.3137 0.7502 0.042 Uiso 1 1 calc R
C17 C 0.4727(2) 0.2845(3) 0.5501(3) 0.0279(13) Uani 1 1 d .
H17A H 0.4562 0.2835 0.5061 0.033 Uiso 1 1 calc R
H17B H 0.4792 0.2506 0.5635 0.033 Uiso 1 1 calc R
C18 C 0.4459(2) 0.3067(3) 0.6078(4) 0.0284(14) Uani 1 1 d .
H18A H 0.4357 0.3388 0.5921 0.034 Uiso 1 1 calc R
H18B H 0.4629 0.3115 0.6507 0.034 Uiso 1 1 calc R
C19 C 0.4074(2) 0.2730(3) 0.6262(4) 0.0286(13) Uani 1 1 d .
C20 C 0.3654(2) 0.2844(3) 0.6111(4) 0.0340(15) Uani 1 1 d .
H20 H 0.3593 0.3131 0.5853 0.041 Uiso 1 1 calc R
C21 C 0.3332(3) 0.2553(3) 0.6325(4) 0.0369(17) Uani 1 1 d .
H21 H 0.3056 0.2649 0.6217 0.044 Uiso 1 1 calc R
C22 C 0.3393(2) 0.2116(3) 0.6698(4) 0.0324(15) Uani 1 1 d .
H22 H 0.3166 0.1916 0.6830 0.039 Uiso 1 1 calc R
C23 C 0.3821(2) 0.1983(3) 0.6874(3) 0.0274(14) Uani 1 1 d .
H23 H 0.3876 0.1700 0.7144 0.033 Uiso 1 1 calc R
C24 C 0.4162(2) 0.2287(3) 0.6634(4) 0.0283(13) Uani 1 1 d .
H24 H 0.4441 0.2193 0.6722 0.034 Uiso 1 1 calc R
C25 C 0.5145(3) 0.7401(3) 0.6473(4) 0.0313(15) Uani 1 1 d .
H25A H 0.5417 0.7554 0.6374 0.038 Uiso 1 1 calc R
H25B H 0.4994 0.7373 0.6019 0.038 Uiso 1 1 calc R
C26 C 0.4900(2) 0.7729(3) 0.6953(4) 0.0290(14) Uani 1 1 d .
H26A H 0.4897 0.8059 0.6745 0.035 Uiso 1 1 calc R
H26B H 0.5047 0.7750 0.7410 0.035 Uiso 1 1 calc R
C27 C 0.4438(2) 0.7568(2) 0.7096(4) 0.0327(15) Uani 1 1 d .
C28 C 0.4105(2) 0.7651(3) 0.6671(4) 0.0369(17) Uani 1 1 d .
H28 H 0.4142 0.7822 0.6241 0.044 Uiso 1 1 calc R
C29 C 0.3707(2) 0.7486(3) 0.6864(4) 0.0306(14) Uani 1 1 d .
H29 H 0.3473 0.7544 0.6570 0.037 Uiso 1 1 calc R
C30 C 0.3665(2) 0.7236(3) 0.7494(4) 0.0309(15) Uani 1 1 d .
H30 H 0.3397 0.7119 0.7619 0.037 Uiso 1 1 calc R
C31 C 0.3989(2) 0.7149(3) 0.7947(4) 0.0323(16) Uani 1 1 d .
H31 H 0.3946 0.6975 0.8372 0.039 Uiso 1 1 calc R
C32 C 0.4392(2) 0.7323(3) 0.7769(4) 0.0385(17) Uani 1 1 d .
H32 H 0.4622 0.7280 0.8077 0.046 Uiso 1 1 calc R
C33 C 0.3859(2) 0.5645(3) 0.7476(4) 0.0317(15) Uani 1 1 d .
H33A H 0.3623 0.5418 0.7417 0.038 Uiso 1 1 calc R
H33B H 0.4105 0.5451 0.7618 0.038 Uiso 1 1 calc R
C34 C 0.3757(2) 0.6001(2) 0.8066(4) 0.0276(13) Uani 1 1 d .
H34A H 0.4012 0.6175 0.8210 0.033 Uiso 1 1 calc R
H34B H 0.3554 0.6244 0.7892 0.033 Uiso 1 1 calc R
C35 C 0.3575(2) 0.5736(2) 0.8697(3) 0.0239(12) Uani 1 1 d .
C36 C 0.3849(2) 0.5596(3) 0.9274(4) 0.0315(15) Uani 1 1 d .
H36 H 0.4137 0.5669 0.9250 0.038 Uiso 1 1 calc R
C37 C 0.3691(2) 0.5358(3) 0.9859(4) 0.0329(15) Uani 1 1 d .
H37 H 0.3866 0.5279 1.0244 0.039 Uiso 1 1 calc R
C38 C 0.3258(2) 0.5231(3) 0.9874(4) 0.0316(15) Uani 1 1 d .
H38 H 0.3150 0.5057 1.0265 0.038 Uiso 1 1 calc R
C39 C 0.2988(2) 0.5362(3) 0.9310(4) 0.0311(15) Uani 1 1 d .
H39 H 0.2702 0.5278 0.9313 0.037 Uiso 1 1 calc R
C40 C 0.3168(2) 0.5625(3) 0.8746(5) 0.0363(17) Uani 1 1 d .
H40 H 0.2989 0.5731 0.8378 0.044 Uiso 1 1 calc R
C41 C 0.44404(19) 0.4333(3) 0.8006(4) 0.0280(14) Uani 1 1 d .
H41A H 0.4684 0.4209 0.8269 0.034 Uiso 1 1 calc R
H41B H 0.4479 0.4687 0.7945 0.034 Uiso 1 1 calc R
C42 C 0.4057(2) 0.4250(3) 0.8445(4) 0.0300(14) Uani 1 1 d .
H42A H 0.3818 0.4373 0.8169 0.036 Uiso 1 1 calc R
H42B H 0.4081 0.4462 0.8865 0.036 Uiso 1 1 calc R
C43 C 0.3937(2) 0.3750(2) 0.8709(4) 0.0268(13) Uani 1 1 d .
C44 C 0.4087(2) 0.3603(3) 0.9362(4) 0.0299(15) Uani 1 1 d .
H44 H 0.4233 0.3825 0.9654 0.036 Uiso 1 1 calc R
C45 C 0.40186(19) 0.3115(3) 0.9592(4) 0.0275(13) Uani 1 1 d .
H45 H 0.4108 0.3011 1.0045 0.033 Uiso 1 1 calc R
C46 C 0.3816(2) 0.2793(3) 0.9130(4) 0.0308(14) Uani 1 1 d .
H46 H 0.3776 0.2466 0.9272 0.037 Uiso 1 1 calc R
C47 C 0.3667(2) 0.2945(3) 0.8446(4) 0.0288(14) Uani 1 1 d .
H47 H 0.3524 0.2727 0.8143 0.035 Uiso 1 1 calc R
C48 C 0.3744(2) 0.3431(3) 0.8248(4) 0.0306(14) Uani 1 1 d .
H48 H 0.3663 0.3541 0.7794 0.037 Uiso 1 1 calc R
C49 C 0.6419(2) 0.3655(2) 0.5550(4) 0.0227(12) Uani 1 1 d .
H49A H 0.6243 0.3460 0.5871 0.027 Uiso 1 1 calc R
H49B H 0.6300 0.3631 0.5070 0.027 Uiso 1 1 calc R
C50 C 0.6867(2) 0.3444(3) 0.5546(4) 0.0316(15) Uani 1 1 d .
H50A H 0.7036 0.3619 0.5192 0.038 Uiso 1 1 calc R
H50B H 0.6996 0.3494 0.6014 0.038 Uiso 1 1 calc R
C51 C 0.6862(2) 0.2912(3) 0.5374(4) 0.0285(14) Uani 1 1 d .
C52 C 0.6903(3) 0.2613(3) 0.5971(4) 0.0383(18) Uani 1 1 d .
H52 H 0.6927 0.2755 0.6425 0.046 Uiso 1 1 calc R
C53 C 0.6909(3) 0.2106(3) 0.5900(5) 0.046(2) Uani 1 1 d .
H53 H 0.6937 0.1912 0.6311 0.055 Uiso 1 1 calc R
C54 C 0.6875(3) 0.1876(3) 0.5240(4) 0.0398(18) Uani 1 1 d .
H54 H 0.6873 0.1532 0.5208 0.048 Uiso 1 1 calc R
C55 C 0.6844(3) 0.2160(3) 0.4632(4) 0.0350(16) Uani 1 1 d .
H55 H 0.6819 0.2010 0.4184 0.042 Uiso 1 1 calc R
C56 C 0.6852(3) 0.2690(3) 0.4690(4) 0.0403(18) Uani 1 1 d .
H56 H 0.6851 0.2886 0.4278 0.048 Uiso 1 1 calc R
C57 C 0.70632(18) 0.5726(2) 0.4093(3) 0.0193(11) Uani 1 1 d .
H57A H 0.6883 0.5963 0.4339 0.023 Uiso 1 1 calc R
H57B H 0.7279 0.5615 0.4429 0.023 Uiso 1 1 calc R
C58 C 0.72803(19) 0.5983(2) 0.3436(3) 0.0201(11) Uani 1 1 d .
H58A H 0.7419 0.6285 0.3594 0.024 Uiso 1 1 calc R
H58B H 0.7067 0.6071 0.3082 0.024 Uiso 1 1 calc R
C59 C 0.76151(19) 0.5630(3) 0.3086(4) 0.0258(13) Uani 1 1 d .
C60 C 0.7524(2) 0.5292(3) 0.2547(4) 0.0311(15) Uani 1 1 d .
H60 H 0.7246 0.5258 0.2384 0.037 Uiso 1 1 calc R
C61 C 0.7853(2) 0.4996(3) 0.2240(4) 0.0303(14) Uani 1 1 d .
H61 H 0.7795 0.4771 0.1874 0.036 Uiso 1 1 calc R
C62 C 0.8263(2) 0.5056(3) 0.2508(3) 0.0248(13) Uani 1 1 d .
H62 H 0.8483 0.4862 0.2330 0.030 Uiso 1 1 calc R
C63 C 0.83422(19) 0.5403(3) 0.3039(3) 0.0250(13) Uani 1 1 d .
H63 H 0.8618 0.5445 0.3208 0.030 Uiso 1 1 calc R
C64 C 0.80134(19) 0.5694(3) 0.3325(4) 0.0297(14) Uani 1 1 d .
H64 H 0.8071 0.5928 0.3678 0.036 Uiso 1 1 calc R
C65 C 0.6563(2) 0.5826(2) 0.6076(4) 0.0274(13) Uani 1 1 d .
H65A H 0.6378 0.5718 0.6462 0.033 Uiso 1 1 calc R
H65B H 0.6712 0.5539 0.5887 0.033 Uiso 1 1 calc R
C66 C 0.68799(19) 0.6209(2) 0.6353(4) 0.0250(13) Uani 1 1 d .
H66A H 0.6719 0.6508 0.6451 0.030 Uiso 1 1 calc R
H66B H 0.6981 0.6089 0.6814 0.030 Uiso 1 1 calc R
C67 C 0.7254(2) 0.6361(3) 0.5944(3) 0.0247(13) Uani 1 1 d .
C68 C 0.75879(19) 0.6037(3) 0.5948(4) 0.0272(14) Uani 1 1 d .
H68 H 0.7589 0.5767 0.6259 0.033 Uiso 1 1 calc R
C69 C 0.79254(19) 0.6117(2) 0.5481(4) 0.0255(12) Uani 1 1 d .
H69 H 0.8161 0.5910 0.5504 0.031 Uiso 1 1 calc R
C70 C 0.7919(2) 0.6501(3) 0.4978(3) 0.0252(13) Uani 1 1 d .
H70 H 0.8144 0.6548 0.4663 0.030 Uiso 1 1 calc R
C71 C 0.7565(2) 0.6814(2) 0.4960(4) 0.0269(14) Uani 1 1 d .
H71 H 0.7560 0.7074 0.4632 0.032 Uiso 1 1 calc R
C72 C 0.7217(2) 0.6747(2) 0.5423(3) 0.0231(12) Uani 1 1 d .
H72 H 0.6976 0.6945 0.5392 0.028 Uiso 1 1 calc R
Cd1 Cd 0.5000 0.5000 0.5000 0.01793(11) Uani 1 2 d S
S1 S 0.55737(5) 0.55205(5) 0.74061(8) 0.0210(3) Uani 1 1 d .
S2 S 0.56493(5) 0.38198(6) 0.74993(8) 0.0231(3) Uani 1 1 d .
S3 S 0.52277(5) 0.31645(5) 0.53109(8) 0.0223(3) Uani 1 1 d .
S4 S 0.52358(5) 0.67938(6) 0.68156(9) 0.0279(3) Uani 1 1 d .
S5 S 0.39760(4) 0.59527(5) 0.65687(9) 0.0233(3) Uani 1 1 d .
S6 S 0.44331(5) 0.40528(5) 0.71453(9) 0.0246(3) Uani 1 1 d .
S7 S 0.64133(4) 0.43207(5) 0.58484(8) 0.0220(3) Uani 1 1 d .
S8 S 0.67437(4) 0.51939(5) 0.38015(8) 0.0194(3) Uani 1 1 d .
S9 S 0.62382(5) 0.61413(6) 0.53247(9) 0.0246(3) Uani 1 1 d .

loop_
_atom_site_aniso_label
_atom_site_aniso_U_11
_atom_site_aniso_U_22
_atom_site_aniso_U_33
_atom_site_aniso_U_23
_atom_site_aniso_U_13
_atom_site_aniso_U_12
Au1 0.01273(11) 0.01931(12) 0.02024(11) 0.00884(8) -0.00799(8) -0.00851(8)
Au2 0.01054(10) 0.01707(11) 0.02138(11) 0.00831(8) -0.00745(8) -0.00708(8)
Au3 0.01201(11) 0.02647(12) 0.02145(12) 0.00706(9) -0.00784(8) -0.00708(8)
Au4 0.01414(11) 0.01709(11) 0.02020(12) 0.00799(8) 0.00859(8) 0.00766(8)
Au5 0.01350(11) 0.02028(11) 0.02028(12) 0.00872(8) -0.00910(8) -0.00803(8)
Au6 0.01155(11) 0.01753(11) 0.02217(12) 0.00897(8) -0.00880(8) -0.00741(8)
Au7 0.01265(11) 0.01887(11) 0.02056(12) 0.00826(8) -0.00754(8) -0.00610(8)
Au8 0.01244(11) 0.01832(11) 0.02057(12) 0.00721(8) 0.00584(8) 0.00632(8)
Au9 0.01201(11) 0.01972(12) 0.01998(12) -0.00709(8) -0.00719(8) 0.00707(8)
Au10 0.01330(11) 0.01856(12) 0.02173(12) -0.00785(8) -0.00776(8) 0.00977(8)
Au11 0.01148(11) 0.02075(12) 0.02057(12) 0.00153(8) -0.00760(8) 0.00704(8)
Au12 0.01293(11) 0.01873(11) 0.02023(11) 0.00798(8) 0.00800(8) 0.00753(8)
C1 0.018(3) 0.035(3) 0.025(3) 0.007(3) 0.007(2) 0.001(2)
C2 0.033(4) 0.062(5) 0.029(3) -0.006(4) 0.004(3) 0.002(4)
C3 0.033(4) 0.026(3) 0.032(3) -0.006(3) 0.010(3) -0.002(3)
C4 0.038(4) 0.034(4) 0.029(3) -0.005(3) -0.001(3) -0.003(3)
C5 0.026(3) 0.023(3) 0.036(3) -0.008(3) -0.019(3) 0.008(2)
C6 0.051(5) 0.033(4) 0.037(4) -0.011(3) -0.002(4) 0.015(3)
C7 0.018(3) 0.035(3) 0.033(3) 0.002(3) 0.006(3) 0.000(3)
C8 0.026(3) 0.022(3) 0.027(3) -0.009(2) -0.003(2) -0.002(2)
C9 0.023(3) 0.032(3) 0.037(4) 0.003(3) 0.016(3) -0.006(3)
C10 0.028(3) 0.031(3) 0.031(3) 0.011(3) 0.004(3) 0.003(3)
C11 0.022(3) 0.030(3) 0.043(4) -0.001(3) -0.005(3) 0.004(3)
C12 0.015(3) 0.023(3) 0.038(3) 0.009(3) 0.001(2) -0.003(2)
C13 0.014(3) 0.037(4) 0.053(4) -0.018(3) 0.002(3) -0.006(3)
C14 0.017(3) 0.031(3) 0.031(3) -0.001(3) -0.014(2) 0.008(2)
C15 0.009(2) 0.020(3) 0.045(4) 0.003(3) 0.006(2) -0.004(2)
C16 0.030(4) 0.041(4) 0.034(3) -0.002(3) 0.004(3) -0.004(3)
C17 0.030(3) 0.032(3) 0.023(3) 0.005(2) -0.013(3) -0.009(3)
C18 0.029(3) 0.031(3) 0.025(3) 0.018(3) 0.001(2) 0.012(3)
C19 0.033(4) 0.028(3) 0.025(3) -0.006(2) 0.000(3) -0.002(3)
C20 0.030(4) 0.046(4) 0.026(3) 0.004(3) 0.006(3) 0.008(3)
C21 0.039(4) 0.045(4) 0.027(3) -0.008(3) -0.010(3) -0.022(3)
C22 0.027(3) 0.036(4) 0.034(3) -0.011(3) 0.014(3) -0.012(3)
C23 0.031(3) 0.036(3) 0.015(3) -0.009(2) 0.009(2) -0.016(3)
C24 0.024(3) 0.030(3) 0.032(3) 0.005(3) 0.003(3) -0.009(3)
C25 0.039(4) 0.025(3) 0.030(3) 0.004(3) 0.009(3) -0.001(3)
C26 0.024(3) 0.031(3) 0.032(3) 0.015(3) 0.005(3) 0.016(3)
C27 0.034(4) 0.018(3) 0.046(4) 0.003(3) 0.003(3) 0.000(3)
C28 0.026(3) 0.046(4) 0.039(4) 0.012(3) 0.003(3) 0.009(3)
C29 0.026(3) 0.035(3) 0.031(3) 0.009(3) 0.008(3) 0.018(3)
C30 0.026(3) 0.042(4) 0.024(3) 0.007(3) 0.013(3) 0.013(3)
C31 0.025(3) 0.040(4) 0.032(3) 0.015(3) 0.015(3) 0.023(3)
C32 0.029(4) 0.048(4) 0.039(4) 0.016(3) 0.005(3) 0.008(3)
C33 0.027(3) 0.031(3) 0.037(4) -0.006(3) 0.024(3) -0.001(3)
C34 0.029(3) 0.018(3) 0.036(3) 0.001(2) 0.007(3) 0.006(2)
C35 0.025(3) 0.021(3) 0.026(3) 0.004(2) -0.003(2) 0.006(2)
C36 0.024(3) 0.044(4) 0.027(3) 0.003(3) 0.009(3) 0.020(3)
C37 0.022(3) 0.044(4) 0.032(4) 0.005(3) 0.002(3) -0.001(3)
C38 0.029(4) 0.038(4) 0.028(3) 0.001(3) 0.001(3) 0.007(3)
C39 0.020(3) 0.028(3) 0.045(4) 0.014(3) 0.005(3) 0.009(3)
C40 0.023(3) 0.037(4) 0.048(4) 0.019(3) 0.009(3) 0.007(3)
C41 0.013(3) 0.042(4) 0.029(3) 0.018(3) -0.010(2) -0.003(2)
C42 0.026(3) 0.026(3) 0.038(4) 0.006(3) 0.005(3) 0.011(3)
C43 0.015(3) 0.025(3) 0.041(4) 0.001(3) -0.003(2) -0.003(2)
C44 0.030(4) 0.038(4) 0.021(3) -0.003(3) 0.011(3) -0.013(3)
C45 0.010(2) 0.043(4) 0.030(3) 0.009(3) 0.004(2) -0.001(2)
C46 0.015(3) 0.037(4) 0.041(4) 0.005(3) -0.004(3) -0.005(3)
C47 0.020(3) 0.033(3) 0.034(3) 0.003(3) 0.005(3) -0.014(3)
C48 0.039(4) 0.026(3) 0.027(3) 0.000(3) -0.005(3) -0.006(3)
C49 0.022(3) 0.016(3) 0.030(3) 0.015(2) 0.001(2) 0.002(2)
C50 0.033(4) 0.036(4) 0.026(3) 0.003(3) 0.021(3) 0.014(3)
C51 0.020(3) 0.038(4) 0.028(3) 0.000(3) 0.011(2) 0.005(3)
C52 0.050(5) 0.041(4) 0.024(3) -0.001(3) 0.005(3) 0.023(4)
C53 0.065(6) 0.038(4) 0.034(4) 0.004(3) 0.010(4) -0.006(4)
C54 0.054(5) 0.033(4) 0.033(4) 0.005(3) 0.009(3) 0.013(4)
C55 0.040(4) 0.035(4) 0.030(3) 0.005(3) 0.003(3) -0.016(3)
C56 0.060(5) 0.042(4) 0.019(3) 0.002(3) 0.008(3) 0.007(4)
C57 0.012(2) 0.014(2) 0.032(3) 0.003(2) 0.008(2) -0.005(2)
C58 0.014(2) 0.016(2) 0.030(3) 0.007(2) 0.010(2) 0.001(2)
C59 0.011(3) 0.040(3) 0.026(3) -0.004(3) 0.004(2) 0.006(2)
C60 0.025(3) 0.025(3) 0.043(4) 0.003(3) 0.005(3) -0.009(2)
C61 0.017(3) 0.028(3) 0.046(4) -0.006(3) -0.003(3) 0.002(2)
C62 0.019(3) 0.034(3) 0.022(3) 0.007(2) -0.007(2) 0.014(2)
C63 0.010(3) 0.041(3) 0.024(3) 0.010(3) -0.004(2) 0.002(2)
C64 0.010(3) 0.040(4) 0.039(4) -0.011(3) -0.006(2) 0.003(3)
C65 0.018(3) 0.025(3) 0.039(4) -0.004(3) -0.010(3) -0.003(2)
C66 0.014(3) 0.022(3) 0.039(3) 0.001(2) 0.003(2) -0.005(2)
C67 0.018(3) 0.042(4) 0.014(2) 0.002(2) 0.006(2) -0.001(3)
C68 0.011(3) 0.045(4) 0.026(3) 0.009(3) -0.008(2) -0.007(3)
C69 0.011(2) 0.028(3) 0.038(3) 0.000(3) 0.004(2) -0.002(2)
C70 0.028(3) 0.031(3) 0.016(3) -0.004(2) 0.003(2) 0.005(3)
C71 0.026(3) 0.011(2) 0.043(4) 0.006(2) 0.014(3) 0.000(2)
C72 0.031(3) 0.017(3) 0.021(3) -0.009(2) 0.010(2) 0.001(2)
Cd1 0.0148(3) 0.0188(3) 0.0203(2) -0.00370(19) 0.00336(19) 0.0014(2)
S1 0.0161(6) 0.0194(6) 0.0276(7) 0.0024(5) -0.0011(5) -0.0006(5)
S2 0.0231(7) 0.0207(6) 0.0255(7) 0.0099(5) -0.0122(5) -0.0062(5)
S3 0.0239(7) 0.0160(6) 0.0271(7) -0.0017(5) -0.0010(5) -0.0005(5)
S4 0.0248(7) 0.0225(7) 0.0365(8) 0.0043(6) 0.0024(6) 0.0009(6)
S5 0.0121(6) 0.0212(6) 0.0365(8) 0.0051(6) 0.0122(5) 0.0075(5)
S6 0.0184(6) 0.0172(6) 0.0382(8) 0.0080(6) -0.0057(6) 0.0036(5)
S7 0.0129(6) 0.0206(6) 0.0324(7) 0.0125(5) 0.0058(5) 0.0027(5)
S8 0.0168(6) 0.0202(6) 0.0210(6) 0.0064(5) -0.0036(5) -0.0064(5)
S9 0.0169(6) 0.0218(6) 0.0350(8) 0.0087(6) 0.0010(6) -0.0046(5)

loop_
_atom_type_symbol
_atom_type_description
_atom_type_scat_dispersion_real
_atom_type_scat_dispersion_imag
_atom_type_scat_source
C C 0.0181 0.0091 'International Tables Vol C Tables 4.2.6.8 and 6.1.1.4'
H H 0.0000 0.0000 'International Tables Vol C Tables 4.2.6.8 and 6.1.1.4'
Au Au -4.4197 7.2980 'International Tables Vol C Tables 4.2.6.8 and 6.1.1.4'
S S 0.3331 0.5567 'International Tables Vol C Tables 4.2.6.8 and 6.1.1.4'
Cd Cd 0.1185 4.6533 'International Tables Vol C Tables 4.2.6.8 and 6.1.1.4'

loop_
_geom_angle_atom_site_label_1
_geom_angle_atom_site_label_2
_geom_angle_atom_site_label_3
_geom_angle
_geom_angle_site_symmetry_1
_geom_angle_site_symmetry_3
S1 Au1 S2 174.80(5) . .
S1 Au1 Au7 95.89(4) . .
S2 Au1 Au7 88.92(4) . .
S1 Au1 Au9 97.18(4) . .
S2 Au1 Au9 87.28(4) . .
Au7 Au1 Au9 52.972(7) . .
S1 Au1 Au8 47.43(4) . .
S2 Au1 Au8 137.70(4) . .
Au7 Au1 Au8 56.262(7) . .
Au9 Au1 Au8 53.589(7) . .
S7 Au2 S8 173.78(5) . .
S7 Au2 Au12 95.70(4) . 5_666
S8 Au2 Au12 87.79(3) . 5_666
S7 Au2 Au11 97.98(4) . .
S8 Au2 Au11 88.24(4) . .
Au12 Au2 Au11 53.168(7) 5_666 .
S7 Au2 Au7 47.79(4) . .
S8 Au2 Au7 137.70(4) . .
Au12 Au2 Au7 54.926(7) 5_666 .
Au11 Au2 Au7 54.769(7) . .
S4 Au3 S9 171.71(6) . .
S4 Au3 Au8 86.73(4) . .
S9 Au3 Au8 97.11(4) . .
S4 Au3 Au10 91.62(4) . 5_666
S9 Au3 Au10 96.58(4) . 5_666
Au8 Au3 Au10 53.902(7) . 5_666
S4 Au3 Au11 139.32(4) . .
S9 Au3 Au11 47.30(4) . .
Au8 Au3 Au11 56.076(8) . .
Au10 Au3 Au11 54.659(7) 5_666 .
S4 Au4 S5 176.00(6) . .
S4 Au4 Au8 84.12(4) . .
S5 Au4 Au8 99.03(4) . .
S4 Au4 Au12 135.82(4) . .
S5 Au4 Au12 47.98(4) . .
Au8 Au4 Au12 54.448(7) . .
S4 Au4 Au10 88.66(4) . 5_666
S5 Au4 Au10 95.23(4) . 5_666
Au8 Au4 Au10 51.980(7) . 5_666
Au12 Au4 Au10 55.315(7) . 5_666
S8 Au5 S6 170.90(6) 5_666 .
S8 Au5 Au11 90.09(4) 5_666 5_666
S6 Au5 Au11 98.85(4) . 5_666
S8 Au5 Au9 139.18(4) 5_666 .
S6 Au5 Au9 49.18(4) . .
Au11 Au5 Au9 57.830(7) 5_666 .
S8 Au5 Au12 85.73(3) 5_666 .
S6 Au5 Au12 100.96(4) . .
Au11 Au5 Au12 52.913(7) 5_666 .
Au9 Au5 Au12 55.491(7) . .
S2 Au6 S3 172.26(5) . .
S2 Au6 Au7 89.42(4) . .
S3 Au6 Au7 96.92(4) . .
S2 Au6 Au9 88.10(4) . .
S3 Au6 Au9 99.23(4) . .
Au7 Au6 Au9 53.616(8) . .
S2 Au6 Au10 139.87(4) . .
S3 Au6 Au10 47.83(4) . .
Au7 Au6 Au10 56.101(7) . .
Au9 Au6 Au10 56.034(7) . .
S7 Au7 Cd1 153.52(4) . .
S7 Au7 Au9 146.69(3) . .
Cd1 Au7 Au9 59.656(7) . .
S7 Au7 Au12 98.13(4) . 5_666
Cd1 Au7 Au12 57.939(6) . 5_666
Au9 Au7 Au12 110.335(10) . 5_666
S7 Au7 Au11 101.17(3) . .
Cd1 Au7 Au11 57.618(6) . .
Au9 Au7 Au11 108.609(11) . .
Au12 Au7 Au11 56.995(8) 5_666 .
S7 Au7 Au10 123.65(4) . .
Cd1 Au7 Au10 57.595(6) . .
Au9 Au7 Au10 61.815(8) . .
Au12 Au7 Au10 60.725(8) 5_666 .
Au11 Au7 Au10 105.976(10) . .
S7 Au7 Au8 129.58(4) . .
Cd1 Au7 Au8 57.003(7) . .
Au9 Au7 Au8 59.338(8) . .
Au12 Au7 Au8 105.544(9) 5_666 .
Au11 Au7 Au8 60.037(8) . .
Au10 Au7 Au8 106.752(10) . .
S7 Au7 Au6 88.73(3) . .
Cd1 Au7 Au6 111.262(8) . .
Au9 Au7 Au6 63.572(8) . .
Au12 Au7 Au6 116.467(10) 5_666 .
Au11 Au7 Au6 168.634(10) . .
Au10 Au7 Au6 63.401(8) . .
Au8 Au7 Au6 117.448(10) . .
S7 Au7 Au1 90.40(4) . .
Cd1 Au7 Au1 112.077(10) . .
Au9 Au7 Au1 64.132(8) . .
Au12 Au7 Au1 168.767(11) 5_666 .
Au11 Au7 Au1 114.268(10) . .
Au10 Au7 Au1 119.975(10) . .
Au8 Au7 Au1 63.253(8) . .
Au6 Au7 Au1 70.783(8) . .
S7 Au7 Au2 44.95(3) . .
Cd1 Au7 Au2 108.757(8) . .
Au9 Au7 Au2 168.350(10) . .
Au12 Au7 Au2 60.355(7) 5_666 .
Au11 Au7 Au2 60.956(8) . .
Au10 Au7 Au2 114.281(10) . .
Au8 Au7 Au2 114.540(9) . .
Au6 Au7 Au2 125.824(10) . .
Au1 Au7 Au2 123.598(9) . .
S1 Au8 Cd1 155.01(4) . .
S1 Au8 Au10 143.36(4) . 5_666
Cd1 Au8 Au10 59.683(7) . 5_666
S1 Au8 Au9 103.67(4) . .
Cd1 Au8 Au9 59.153(7) . .
Au10 Au8 Au9 111.696(11) 5_666 .
S1 Au8 Au12 132.57(4) . .
Cd1 Au8 Au12 58.506(7) . .
Au10 Au8 Au12 62.738(8) 5_666 .
Au9 Au8 Au12 61.437(8) . .
S1 Au8 Au11 118.53(4) . .
Cd1 Au8 Au11 57.538(7) . .
Au10 Au8 Au11 60.617(8) 5_666 .
Au9 Au8 Au11 106.028(10) . .
Au12 Au8 Au11 108.900(10) . .
S1 Au8 Au7 98.05(4) . .
Cd1 Au8 Au7 57.888(6) . .
Au10 Au8 Au7 108.763(10) 5_666 .
Au9 Au8 Au7 57.144(8) . .
Au12 Au8 Au7 106.718(10) . .
Au11 Au8 Au7 59.080(7) . .
S1 Au8 Au3 82.37(4) . .
Cd1 Au8 Au3 112.686(9) . .
Au10 Au8 Au3 63.924(8) 5_666 .
Au9 Au8 Au3 170.607(11) . .
Au12 Au8 Au3 119.672(9) . .
Au11 Au8 Au3 64.600(8) . .
Au7 Au8 Au3 115.338(10) . .
S1 Au8 Au4 91.47(4) . .
Cd1 Au8 Au4 111.994(9) . .
Au10 Au8 Au4 65.034(8) 5_666 .
Au9 Au8 Au4 115.786(10) . .
Au12 Au8 Au4 62.856(8) . .
Au11 Au8 Au4 120.168(9) . .
Au7 Au8 Au4 169.269(11) . .
Au3 Au8 Au4 70.707(8) . .
S1 Au8 Au1 45.53(3) . .
Cd1 Au8 Au1 110.440(9) . .
Au10 Au8 Au1 169.172(11) 5_666 .
Au9 Au8 Au1 62.351(7) . .
Au12 Au8 Au1 117.308(9) . .
Au11 Au8 Au1 111.122(9) . .
Au7 Au8 Au1 60.485(8) . .
Au3 Au8 Au1 120.421(10) . .
Au4 Au8 Au1 125.330(10) . .
S6 Au9 Cd1 154.98(4) . .
S6 Au9 Au7 142.47(4) . .
Cd1 Au9 Au7 59.918(7) . .
S6 Au9 Au8 133.55(4) . .
Cd1 Au9 Au8 58.472(7) . .
Au7 Au9 Au8 63.518(8) . .
S6 Au9 Au12 106.07(4) . .
Cd1 Au9 Au12 57.747(6) . .
Au7 Au9 Au12 110.480(10) . .
Au8 Au9 Au12 59.847(8) . .
S6 Au9 Au10 116.74(4) . .
Cd1 Au9 Au10 57.594(7) . .
Au7 Au9 Au10 61.594(8) . .
Au8 Au9 Au10 109.711(11) . .
Au12 Au9 Au10 104.618(10) . .
S6 Au9 Au11 98.65(4) . 5_666
Cd1 Au9 Au11 56.876(7) . 5_666
Au7 Au9 Au11 108.472(10) . 5_666
Au8 Au9 Au11 105.053(10) . 5_666
Au12 Au9 Au11 56.050(8) . 5_666
Au10 Au9 Au11 58.520(7) . 5_666
S6 Au9 Au6 82.67(4) . .
Cd1 Au9 Au6 110.860(9) . .
Au7 Au9 Au6 62.812(8) . .
Au8 Au9 Au6 120.483(10) . .
Au12 Au9 Au6 167.513(11) . .
Au10 Au9 Au6 63.075(8) . .
Au11 Au9 Au6 114.555(9) 5_666 .
S6 Au9 Au5 46.64(3) . .
Cd1 Au9 Au5 109.674(8) . .
Au7 Au9 Au5 168.452(11) . .
Au8 Au9 Au5 116.745(9) . .
Au12 Au9 Au5 63.395(8) . .
Au10 Au9 Au5 109.347(9) . .
Au11 Au9 Au5 60.007(8) 5_666 .
Au6 Au9 Au5 121.058(10) . .
S6 Au9 Au1 92.90(4) . .
Cd1 Au9 Au1 111.290(9) . .
Au7 Au9 Au1 62.896(8) . .
Au8 Au9 Au1 64.061(8) . .
Au12 Au9 Au1 117.424(10) . .
Au10 Au9 Au1 118.682(10) . .
Au11 Au9 Au1 167.985(11) 5_666 .
Au6 Au9 Au1 70.075(8) . .
Au5 Au9 Au1 128.324(10) . .
S3 Au10 Cd1 155.70(4) . .
S3 Au10 Au8 144.48(4) . 5_666
Cd1 Au10 Au8 59.380(7) . 5_666
S3 Au10 Au11 128.86(4) . 5_666
Cd1 Au10 Au11 58.043(6) . 5_666
Au8 Au10 Au11 62.359(8) 5_666 5_666
S3 Au10 Au7 99.76(4) . .
Cd1 Au10 Au7 58.214(7) . .
Au8 Au10 Au7 108.635(11) 5_666 .
Au11 Au10 Au7 106.811(10) 5_666 .
S3 Au10 Au9 102.59(4) . .
Cd1 Au10 Au9 57.968(6) . .
Au8 Au10 Au9 110.658(10) 5_666 .
Au11 Au10 Au9 61.438(7) 5_666 .
Au7 Au10 Au9 56.591(8) . .
S3 Au10 Au12 122.79(4) . 5_666
Cd1 Au10 Au12 57.579(7) . 5_666
Au8 Au10 Au12 60.267(8) 5_666 5_666
Au11 Au10 Au12 108.349(10) 5_666 5_666
Au7 Au10 Au12 59.206(8) . 5_666
Au9 Au10 Au12 104.929(10) . 5_666
S3 Au10 Au3 90.89(4) . 5_666
Cd1 Au10 Au3 111.013(9) . 5_666
Au8 Au10 Au3 62.175(8) 5_666 5_666
Au11 Au10 Au3 64.530(9) 5_666 5_666
Au7 Au10 Au3 169.219(11) . 5_666
Au9 Au10 Au3 119.603(10) . 5_666
Au12 Au10 Au3 115.994(10) 5_666 5_666
S3 Au10 Au6 46.55(4) . .
Cd1 Au10 Au6 109.337(8) . .
Au8 Au10 Au6 168.442(11) 5_666 .
Au11 Au10 Au6 115.177(10) 5_666 .
Au7 Au10 Au6 60.498(7) . .
Au9 Au10 Au6 60.890(8) . .
Au12 Au10 Au6 112.642(10) 5_666 .
Au3 Au10 Au6 128.139(10) 5_666 .
S3 Au10 Au4 86.86(4) . 5_666
Cd1 Au10 Au4 110.141(9) . 5_666
Au8 Au10 Au4 62.988(8) 5_666 5_666
Au11 Au10 Au4 119.885(10) 5_666 5_666
Au7 Au10 Au4 112.545(10) . 5_666
Au9 Au10 Au4 166.368(12) . 5_666
Au12 Au10 Au4 61.470(8) 5_666 5_666
Au3 Au10 Au4 69.378(8) 5_666 5_666
Au6 Au10 Au4 123.273(9) . 5_666
S9 Au11 Cd1 153.02(4) . .
S9 Au11 Au12 146.91(4) . 5_666
Cd1 Au11 Au12 59.836(7) . 5_666
S9 Au11 Au10 100.10(4) . 5_666
Cd1 Au11 Au10 58.376(7) . 5_666
Au12 Au11 Au10 109.964(10) 5_666 5_666
S9 Au11 Au7 122.54(4) . .
Cd1 Au11 Au7 58.570(7) . .
Au12 Au11 Au7 61.409(8) 5_666 .
Au10 Au11 Au7 107.319(11) 5_666 .
S9 Au11 Au8 97.95(4) . .
Cd1 Au11 Au8 57.582(7) . .
Au12 Au11 Au8 109.713(11) 5_666 .
Au10 Au11 Au8 57.025(8) 5_666 .
Au7 Au11 Au8 60.883(8) . .
S9 Au11 Au9 128.99(4) . 5_666
Cd1 Au11 Au9 57.562(7) . 5_666
Au12 Au11 Au9 61.061(8) 5_666 5_666
Au10 Au11 Au9 60.043(8) 5_666 5_666
Au7 Au11 Au9 108.436(10) . 5_666
Au8 Au11 Au9 105.367(10) . 5_666
S9 Au11 Au5 90.32(4) . 5_666
Cd1 Au11 Au5 112.144(8) . 5_666
Au12 Au11 Au5 65.943(8) 5_666 5_666
Au10 Au11 Au5 112.406(10) 5_666 5_666
Au7 Au11 Au5 121.812(10) . 5_666
Au8 Au11 Au5 167.505(10) . 5_666
Au9 Au11 Au5 62.159(8) 5_666 5_666
S9 Au11 Au2 88.44(4) . .
Cd1 Au11 Au2 112.283(9) . .
Au12 Au11 Au2 62.867(8) 5_666 .
Au10 Au11 Au2 170.585(11) 5_666 .
Au7 Au11 Au2 64.275(8) . .
Au8 Au11 Au2 118.187(9) . .
Au9 Au11 Au2 117.231(10) 5_666 .
Au5 Au11 Au2 71.156(8) 5_666 .
S9 Au11 Au3 44.88(4) . .
Cd1 Au11 Au3 108.250(9) . .
Au12 Au11 Au3 168.005(12) 5_666 .
Au10 Au11 Au3 60.811(7) 5_666 .
Au7 Au11 Au3 112.357(10) . .
Au8 Au11 Au3 59.323(8) . .
Au9 Au11 Au3 115.075(9) 5_666 .
Au5 Au11 Au3 123.587(10) 5_666 .
Au2 Au11 Au3 125.269(9) . .
S5 Au12 Cd1 156.95(4) . .
S5 Au12 Au11 142.74(4) . 5_666
Cd1 Au12 Au11 59.435(7) . 5_666
S5 Au12 Au8 105.15(4) . .
Cd1 Au12 Au8 58.171(7) . .
Au11 Au12 Au8 109.650(10) 5_666 .
S5 Au12 Au7 119.96(4) . 5_666
Cd1 Au12 Au7 58.517(7) . 5_666
Au11 Au12 Au7 61.595(8) 5_666 5_666
Au8 Au12 Au7 106.676(9) . 5_666
S5 Au12 Au9 130.07(4) . .
Cd1 Au12 Au9 58.074(6) . .
Au11 Au12 Au9 62.889(8) 5_666 .
Au8 Au12 Au9 58.716(8) . .
Au7 Au12 Au9 109.960(10) 5_666 .
S5 Au12 Au10 100.69(4) . 5_666
Cd1 Au12 Au10 57.531(6) . 5_666
Au11 Au12 Au10 109.089(10) 5_666 5_666
Au8 Au12 Au10 56.996(7) . 5_666
Au7 Au12 Au10 60.070(7) 5_666 5_666
Au9 Au12 Au10 104.925(10) . 5_666
S5 Au12 Au2 82.77(4) . 5_666
Cd1 Au12 Au2 112.861(10) . 5_666
Au11 Au12 Au2 63.965(8) 5_666 5_666
Au8 Au12 Au2 170.788(11) . 5_666
Au7 Au12 Au2 64.720(8) 5_666 5_666
Au9 Au12 Au2 119.768(10) . 5_666
Au10 Au12 Au2 117.517(9) 5_666 5_666
S5 Au12 Au4 46.16(4) . .
Cd1 Au12 Au4 111.582(9) . .
Au11 Au12 Au4 171.017(11) 5_666 .
Au8 Au12 Au4 62.696(8) . .
Au7 Au12 Au4 114.764(9) 5_666 .
Au9 Au12 Au4 113.354(10) . .
Au10 Au12 Au4 63.217(8) 5_666 .
Au2 Au12 Au4 122.981(9) 5_666 .
S5 Au12 Au5 92.95(4) . .
Cd1 Au12 Au5 108.078(9) . .
Au11 Au12 Au5 61.144(8) 5_666 .
Au8 Au12 Au5 113.731(9) . .
Au7 Au12 Au5 117.668(10) 5_666 .
Au9 Au12 Au5 61.115(8) . .
Au10 Au12 Au5 165.120(10) 5_666 .
Au2 Au12 Au5 69.841(8) 5_666 .
Au4 Au12 Au5 125.280(10) . .
C2 C1 S1 114.3(5) . .
C2 C1 H1A 108.7 . .
S1 C1 H1A 108.7 . .
C2 C1 H1B 108.7 . .
S1 C1 H1B 108.7 . .
H1A C1 H1B 107.6 . .
C3 C2 C1 119.4(7) . .
C3 C2 H2A 107.5 . .
C1 C2 H2A 107.5 . .
C3 C2 H2B 107.5 . .
C1 C2 H2B 107.5 . .
H2A C2 H2B 107.0 . .
C4 C3 C2 122.6(7) . .
C4 C3 C8 117.3(7) . .
C2 C3 C8 120.0(7) . .
C5 C4 C3 119.1(7) . .
C5 C4 H4 120.5 . .
C3 C4 H4 120.5 . .
C4 C5 C6 124.7(7) . .
C4 C5 H5 117.6 . .
C6 C5 H5 117.6 . .
C7 C6 C5 114.8(7) . .
C7 C6 H6 122.6 . .
C5 C6 H6 122.6 . .
C8 C7 C6 124.2(7) . .
C8 C7 H7 117.9 . .
C6 C7 H7 117.9 . .
C7 C8 C3 119.7(7) . .
C7 C8 H8 120.1 . .
C3 C8 H8 120.1 . .
C10 C9 S2 110.0(5) . .
C10 C9 H9A 109.7 . .
S2 C9 H9A 109.7 . .
C10 C9 H9B 109.7 . .
S2 C9 H9B 109.7 . .
H9A C9 H9B 108.2 . .
C11 C10 C9 114.2(6) . .
C11 C10 H10A 108.7 . .
C9 C10 H10A 108.7 . .
C11 C10 H10B 108.7 . .
C9 C10 H10B 108.7 . .
H10A C10 H10B 107.6 . .
C12 C11 C16 118.7(7) . .
C12 C11 C10 118.5(7) . .
C16 C11 C10 122.7(7) . .
C13 C12 C11 120.0(7) . .
C13 C12 H12 120.0 . .
C11 C12 H12 120.0 . .
C12 C13 C14 119.2(6) . .
C12 C13 H13 120.4 . .
C14 C13 H13 120.4 . .
C15 C14 C13 120.2(6) . .
C15 C14 H14 119.9 . .
C13 C14 H14 119.9 . .
C16 C15 C14 121.3(7) . .
C16 C15 H15 119.3 . .
C14 C15 H15 119.3 . .
C15 C16 C11 120.4(7) . .
C15 C16 H16 119.8 . .
C11 C16 H16 119.8 . .
C18 C17 S3 116.1(5) . .
C18 C17 H17A 108.3 . .
S3 C17 H17A 108.3 . .
C18 C17 H17B 108.3 . .
S3 C17 H17B 108.3 . .
H17A C17 H17B 107.4 . .
C17 C18 C19 111.5(6) . .
C17 C18 H18A 109.3 . .
C19 C18 H18A 109.3 . .
C17 C18 H18B 109.3 . .
C19 C18 H18B 109.3 . .
H18A C18 H18B 108.0 . .
C20 C19 C24 118.3(7) . .
C20 C19 C18 124.8(6) . .
C24 C19 C18 116.8(6) . .
C21 C20 C19 122.0(8) . .
C21 C20 H20 119.0 . .
C19 C20 H20 119.0 . .
C20 C21 C22 122.9(8) . .
C20 C21 H21 118.6 . .
C22 C21 H21 118.6 . .
C21 C22 C23 117.3(6) . .
C21 C22 H22 121.3 . .
C23 C22 H22 121.3 . .
C24 C23 C22 119.7(7) . .
C24 C23 H23 120.2 . .
C22 C23 H23 120.2 . .
C19 C24 C23 119.7(7) . .
C19 C24 H24 120.2 . .
C23 C24 H24 120.2 . .
C26 C25 S4 114.9(5) . .
C26 C25 H25A 108.5 . .
S4 C25 H25A 108.5 . .
C26 C25 H25B 108.5 . .
S4 C25 H25B 108.5 . .
H25A C25 H25B 107.5 . .
C25 C26 C27 115.3(7) . .
C25 C26 H26A 108.4 . .
C27 C26 H26A 108.4 . .
C25 C26 H26B 108.4 . .
C27 C26 H26B 108.4 . .
H26A C26 H26B 107.5 . .
C28 C27 C32 121.4(7) . .
C28 C27 C26 126.4(7) . .
C32 C27 C26 112.2(6) . .
C27 C28 C29 120.5(7) . .
C27 C28 H28 119.7 . .
C29 C28 H28 119.7 . .
C30 C29 C28 118.2(7) . .
C30 C29 H29 120.9 . .
C28 C29 H29 120.9 . .
C31 C30 C29 123.5(7) . .
C31 C30 H30 118.2 . .
C29 C30 H30 118.2 . .
C30 C31 C32 119.1(7) . .
C30 C31 H31 120.5 . .
C32 C31 H31 120.5 . .
C31 C32 C27 117.2(7) . .
C31 C32 H32 121.4 . .
C27 C32 H32 121.4 . .
C34 C33 S5 114.1(5) . .
C34 C33 H33A 108.7 . .
S5 C33 H33A 108.7 . .
C34 C33 H33B 108.7 . .
S5 C33 H33B 108.7 . .
H33A C33 H33B 107.6 . .
C35 C34 C33 110.6(5) . .
C35 C34 H34A 109.5 . .
C33 C34 H34A 109.5 . .
C35 C34 H34B 109.5 . .
C33 C34 H34B 109.5 . .
H34A C34 H34B 108.1 . .
C40 C35 C36 118.4(7) . .
C40 C35 C34 122.5(6) . .
C36 C35 C34 119.0(6) . .
C37 C36 C35 120.2(7) . .
C37 C36 H36 119.9 . .
C35 C36 H36 119.9 . .
C36 C37 C38 119.2(7) . .
C36 C37 H37 120.4 . .
C38 C37 H37 120.4 . .
C39 C38 C37 121.0(7) . .
C39 C38 H38 119.5 . .
C37 C38 H38 119.5 . .
C40 C39 C38 116.6(7) . .
C40 C39 H39 121.7 . .
C38 C39 H39 121.7 . .
C35 C40 C39 124.4(7) . .
C35 C40 H40 117.8 . .
C39 C40 H40 117.8 . .
C42 C41 S6 115.1(5) . .
C42 C41 H41A 108.5 . .
S6 C41 H41A 108.5 . .
C42 C41 H41B 108.5 . .
S6 C41 H41B 108.5 . .
H41A C41 H41B 107.5 . .
C41 C42 C43 121.9(6) . .
C41 C42 H42A 106.9 . .
C43 C42 H42A 106.9 . .
C41 C42 H42B 106.9 . .
C43 C42 H42B 106.9 . .
H42A C42 H42B 106.7 . .
C48 C43 C44 122.2(7) . .
C48 C43 C42 118.8(7) . .
C44 C43 C42 118.1(6) . .
C43 C44 C45 119.5(7) . .
C43 C44 H44 120.3 . .
C45 C44 H44 120.3 . .
C46 C45 C44 118.2(7) . .
C46 C45 H45 120.9 . .
C44 C45 H45 120.9 . .
C45 C46 C47 122.1(7) . .
C45 C46 H46 118.9 . .
C47 C46 H46 118.9 . .
C48 C47 C46 117.1(7) . .
C48 C47 H47 121.5 . .
C46 C47 H47 121.5 . .
C43 C48 C47 120.7(7) . .
C43 C48 H48 119.6 . .
C47 C48 H48 119.6 . .
C50 C49 S7 111.6(5) . .
C50 C49 H49A 109.3 . .
S7 C49 H49A 109.3 . .
C50 C49 H49B 109.3 . .
S7 C49 H49B 109.3 . .
H49A C49 H49B 108.0 . .
C51 C50 C49 110.9(6) . .
C51 C50 H50A 109.5 . .
C49 C50 H50A 109.5 . .
C51 C50 H50B 109.5 . .
C49 C50 H50B 109.5 . .
H50A C50 H50B 108.0 . .
C52 C51 C56 118.8(7) . .
C52 C51 C50 113.4(7) . .
C56 C51 C50 127.6(7) . .
C53 C52 C51 120.5(7) . .
C53 C52 H52 119.7 . .
C51 C52 H52 119.7 . .
C52 C53 C54 122.1(8) . .
C52 C53 H53 118.9 . .
C54 C53 H53 118.9 . .
C55 C54 C53 119.2(8) . .
C55 C54 H54 120.4 . .
C53 C54 H54 120.4 . .
C54 C55 C56 119.7(7) . .
C54 C55 H55 120.2 . .
C56 C55 H55 120.2 . .
C51 C56 C55 119.5(7) . .
C51 C56 H56 120.3 . .
C55 C56 H56 120.3 . .
C58 C57 S8 110.9(4) . .
C58 C57 H57A 109.5 . .
S8 C57 H57A 109.5 . .
C58 C57 H57B 109.5 . .
S8 C57 H57B 109.5 . .
H57A C57 H57B 108.0 . .
C57 C58 C59 110.6(5) . .
C57 C58 H58A 109.5 . .
C59 C58 H58A 109.5 . .
C57 C58 H58B 109.5 . .
C59 C58 H58B 109.5 . .
H58A C58 H58B 108.1 . .
C64 C59 C60 121.2(6) . .
C64 C59 C58 114.6(6) . .
C60 C59 C58 124.2(6) . .
C59 C60 C61 120.4(7) . .
C59 C60 H60 119.8 . .
C61 C60 H60 119.8 . .
C62 C61 C60 117.8(7) . .
C62 C61 H61 121.1 . .
C60 C61 H61 121.1 . .
C63 C62 C61 120.0(6) . .
C63 C62 H62 120.0 . .
C61 C62 H62 120.0 . .
C62 C63 C64 121.0(6) . .
C62 C63 H63 119.5 . .
C64 C63 H63 119.5 . .
C59 C64 C63 119.5(6) . .
C59 C64 H64 120.2 . .
C63 C64 H64 120.2 . .
C66 C65 S9 107.0(5) . .
C66 C65 H65A 110.3 . .
S9 C65 H65A 110.3 . .
C66 C65 H65B 110.3 . .
S9 C65 H65B 110.3 . .
H65A C65 H65B 108.6 . .
C67 C66 C65 122.7(6) . .
C67 C66 H66A 106.6 . .
C65 C66 H66A 106.6 . .
C67 C66 H66B 106.6 . .
C65 C66 H66B 106.6 . .
H66A C66 H66B 106.6 . .
C68 C67 C72 122.3(6) . .
C68 C67 C66 116.0(6) . .
C72 C67 C66 119.4(6) . .
C67 C68 C69 119.0(6) . .
C67 C68 H68 120.5 . .
C69 C68 H68 120.5 . .
C68 C69 C70 121.5(6) . .
C68 C69 H69 119.2 . .
C70 C69 H69 119.2 . .
C69 C70 C71 118.4(6) . .
C69 C70 H70 120.8 . .
C71 C70 H70 120.8 . .
C70 C71 C72 122.0(6) . .
C70 C71 H71 119.0 . .
C72 C71 H71 119.0 . .
C71 C72 C67 116.3(6) . .
C71 C72 H72 121.8 . .
C67 C72 H72 121.8 . .
Au11 Cd1 Au11 179.999(10) 5_666 .
Au11 Cd1 Au8 64.882(7) 5_666 5_666
Au11 Cd1 Au8 115.119(7) . 5_666
Au11 Cd1 Au8 115.120(7) 5_666 .
Au11 Cd1 Au8 64.880(7) . .
Au8 Cd1 Au8 180.0 5_666 .
Au11 Cd1 Au10 63.583(7) 5_666 .
Au11 Cd1 Au10 116.418(7) . .
Au8 Cd1 Au10 60.938(6) 5_666 .
Au8 Cd1 Au10 119.062(7) . .
Au11 Cd1 Au10 116.420(7) 5_666 5_666
Au11 Cd1 Au10 63.580(7) . 5_666
Au8 Cd1 Au10 119.062(6) 5_666 5_666
Au8 Cd1 Au10 60.937(6) . 5_666
Au10 Cd1 Au10 180.0 . 5_666
Au11 Cd1 Au12 119.271(7) 5_666 5_666
Au11 Cd1 Au12 60.729(7) . 5_666
Au8 Cd1 Au12 63.322(7) 5_666 5_666
Au8 Cd1 Au12 116.677(7) . 5_666
Au10 Cd1 Au12 64.890(7) . 5_666
Au10 Cd1 Au12 115.108(7) 5_666 5_666
Au11 Cd1 Au12 60.728(7) 5_666 .
Au11 Cd1 Au12 119.271(7) . .
Au8 Cd1 Au12 116.678(7) 5_666 .
Au8 Cd1 Au12 63.323(7) . .
Au10 Cd1 Au12 115.110(7) . .
Au10 Cd1 Au12 64.892(7) 5_666 .
Au12 Cd1 Au12 180.0 5_666 .
Au11 Cd1 Au9 65.563(7) 5_666 .
Au11 Cd1 Au9 114.436(7) . .
Au8 Cd1 Au9 117.627(7) 5_666 .
Au8 Cd1 Au9 62.374(7) . .
Au10 Cd1 Au9 64.438(7) . .
Au10 Cd1 Au9 115.563(7) 5_666 .
Au12 Cd1 Au9 115.821(6) 5_666 .
Au12 Cd1 Au9 64.179(6) . .
Au11 Cd1 Au9 114.439(7) 5_666 5_666
Au11 Cd1 Au9 65.562(7) . 5_666
Au8 Cd1 Au9 62.375(7) 5_666 5_666
Au8 Cd1 Au9 117.624(7) . 5_666
Au10 Cd1 Au9 115.563(7) . 5_666
Au10 Cd1 Au9 64.436(7) 5_666 5_666
Au12 Cd1 Au9 64.178(6) 5_666 5_666
Au12 Cd1 Au9 115.822(6) . 5_666
Au9 Cd1 Au9 180.0 . 5_666
Au11 Cd1 Au7 63.812(6) 5_666 5_666
Au11 Cd1 Au7 116.188(7) . 5_666
Au8 Cd1 Au7 65.109(7) 5_666 5_666
Au8 Cd1 Au7 114.891(7) . 5_666
Au10 Cd1 Au7 115.808(7) . 5_666
Au10 Cd1 Au7 64.194(7) 5_666 5_666
Au12 Cd1 Au7 116.457(7) 5_666 5_666
Au12 Cd1 Au7 63.544(7) . 5_666
Au9 Cd1 Au7 119.573(7) . 5_666
Au9 Cd1 Au7 60.429(7) 5_666 5_666
Au11 Cd1 Au7 116.187(7) 5_666 .
Au11 Cd1 Au7 63.813(7) . .
Au8 Cd1 Au7 114.890(7) 5_666 .
Au8 Cd1 Au7 65.110(7) . .
Au10 Cd1 Au7 64.191(7) . .
Au10 Cd1 Au7 115.807(7) 5_666 .
Au12 Cd1 Au7 63.543(7) 5_666 .
Au12 Cd1 Au7 116.457(7) . .
Au9 Cd1 Au7 60.427(7) . .
Au9 Cd1 Au7 119.572(7) 5_666 .
Au7 Cd1 Au7 180.0 5_666 .
C1 S1 Au1 106.1(2) . .
C1 S1 Au8 108.0(2) . .
Au1 S1 Au8 87.05(5) . .
C9 S2 Au1 108.2(2) . .
C9 S2 Au6 101.2(3) . .
Au1 S2 Au6 103.07(5) . .
C17 S3 Au6 105.6(2) . .
C17 S3 Au10 106.4(2) . .
Au6 S3 Au10 85.62(5) . .
C25 S4 Au3 103.9(2) . .
C25 S4 Au4 106.7(3) . .
Au3 S4 Au4 104.75(7) . .
C33 S5 Au4 108.1(3) . .
C33 S5 Au12 107.4(2) . .
Au4 S5 Au12 85.86(4) . .
C41 S6 Au5 102.8(2) . .
C41 S6 Au9 112.6(2) . .
Au5 S6 Au9 84.18(5) . .
C49 S7 Au2 106.1(2) . .
C49 S7 Au7 103.7(2) . .
Au2 S7 Au7 87.26(5) . .
C57 S8 Au5 102.8(2) . 5_666
C57 S8 Au2 106.0(2) . .
Au5 S8 Au2 103.97(6) 5_666 .
C65 S9 Au3 98.8(2) . .
C65 S9 Au11 103.1(2) . .
Au3 S9 Au11 87.82(5) . .

loop_
_geom_bond_atom_site_label_1
_geom_bond_atom_site_label_2
_geom_bond_distance
_geom_bond_site_symmetry_2
Au1 S1 2.2998(14) .
Au1 S2 2.3041(15) .
Au1 Au7 3.1366(3) .
Au1 Au9 3.1705(3) .
Au1 Au8 3.2187(3) .
Au2 S7 2.2959(14) .
Au2 S8 2.3051(14) .
Au2 Au12 3.1201(3) 5_666
Au2 Au11 3.1502(3) .
Au2 Au7 3.2462(3) .
Au3 S4 2.2830(17) .
Au3 S9 2.2851(16) .
Au3 Au8 3.0808(3) .
Au3 Au10 3.1290(3) 5_666
Au3 Au11 3.2358(4) .
Au4 S4 2.2943(17) .
Au4 S5 2.3053(15) .
Au4 Au8 3.1832(3) .
Au4 Au12 3.1877(4) .
Au4 Au10 3.2391(3) 5_666
Au5 S8 2.2968(14) 5_666
Au5 S6 2.2990(14) .
Au5 Au11 3.0809(3) 5_666
Au5 Au9 3.1456(3) .
Au5 Au12 3.2121(3) .
Au6 S2 2.3151(15) .
Au6 S3 2.3249(15) .
Au6 Au7 3.1081(3) .
Au6 Au9 3.1290(3) .
Au6 Au10 3.1931(3) .
Au7 S7 2.4073(14) .
Au7 Cd1 2.7987(2) .
Au7 Au9 2.8130(4) .
Au7 Au12 2.9381(3) 5_666
Au7 Au11 2.9433(3) .
Au7 Au10 2.9641(3) .
Au7 Au8 2.9973(3) .
Au8 S1 2.3735(15) .
Au8 Cd1 2.7712(3) .
Au8 Au10 2.8148(3) 5_666
Au8 Au9 2.8805(3) .
Au8 Au12 2.9145(3) .
Au8 Au11 2.9723(3) .
Au9 S6 2.3926(16) .
Au9 Cd1 2.7913(3) .
Au9 Au12 2.9604(3) .
Au9 Au10 2.9703(3) .
Au9 Au11 3.0111(3) 5_666
Au10 S3 2.3735(14) .
Au10 Cd1 2.7798(2) .
Au10 Au8 2.8148(3) 5_666
Au10 Au11 2.9237(3) 5_666
Au10 Au12 2.9835(4) 5_666
Au10 Au3 3.1291(3) 5_666
Au10 Au4 3.2391(3) 5_666
Au11 S9 2.3796(15) .
Au11 Cd1 2.7699(3) .
Au11 Au12 2.8061(3) 5_666
Au11 Au10 2.9237(3) 5_666
Au11 Au9 3.0111(3) 5_666
Au11 Au5 3.0809(3) 5_666
Au12 S5 2.3744(14) .
Au12 Cd1 2.7813(2) .
Au12 Au11 2.8061(3) 5_666
Au12 Au7 2.9381(3) 5_666
Au12 Au10 2.9836(4) 5_666
Au12 Au2 3.1201(3) 5_666
C1 C2 1.549(10) .
C1 S1 1.806(6) .
C1 H1A 0.9700 .
C1 H1B 0.9700 .
C2 C3 1.419(10) .
C2 H2A 0.9700 .
C2 H2B 0.9700 .
C3 C4 1.412(11) .
C3 C8 1.426(10) .
C4 C5 1.342(11) .
C4 H4 0.9300 .
C5 C6 1.393(12) .
C5 H5 0.9300 .
C6 C7 1.376(10) .
C6 H6 0.9300 .
C7 C8 1.339(9) .
C7 H7 0.9300 .
C8 H8 0.9300 .
C9 C10 1.566(11) .
C9 S2 1.837(7) .
C9 H9A 0.9700 .
C9 H9B 0.9700 .
C10 C11 1.487(10) .
C10 H10A 0.9700 .
C10 H10B 0.9700 .
C11 C12 1.419(10) .
C11 C16 1.431(10) .
C12 C13 1.367(9) .
C12 H12 0.9300 .
C13 C14 1.418(10) .
C13 H13 0.9300 .
C14 C15 1.388(9) .
C14 H14 0.9300 .
C15 C16 1.321(9) .
C15 H15 0.9300 .
C16 H16 0.9300 .
C17 C18 1.490(10) .
C17 S3 1.831(7) .
C17 H17A 0.9700 .
C17 H17B 0.9700 .
C18 C19 1.553(10) .
C18 H18A 0.9700 .
C18 H18B 0.9700 .
C19 C20 1.389(10) .
C19 C24 1.409(10) .
C20 C21 1.344(11) .
C20 H20 0.9300 .
C21 C22 1.381(11) .
C21 H21 0.9300 .
C22 C23 1.434(10) .
C22 H22 0.9300 .
C23 C24 1.422(9) .
C23 H23 0.9300 .
C24 H24 0.9300 .
C25 C26 1.474(9) .
C25 S4 1.781(7) .
C25 H25A 0.9700 .
C25 H25B 0.9700 .
C26 C27 1.545(10) .
C26 H26A 0.9700 .
C26 H26B 0.9700 .
C27 C28 1.332(11) .
C27 C32 1.422(11) .
C28 C29 1.381(10) .
C28 H28 0.9300 .
C29 C30 1.358(9) .
C29 H29 0.9300 .
C30 C31 1.346(10) .
C30 H30 0.9300 .
C31 C32 1.394(10) .
C31 H31 0.9300 .
C32 H32 0.9300 .
C33 C34 1.494(9) .
C33 S5 1.915(7) .
C33 H33A 0.9700 .
C33 H33B 0.9700 .
C34 C35 1.488(9) .
C34 H34A 0.9700 .
C34 H34B 0.9700 .
C35 C40 1.321(10) .
C35 C36 1.429(9) .
C36 C37 1.357(10) .
C36 H36 0.9300 .
C37 C38 1.407(10) .
C37 H37 0.9300 .
C38 C39 1.394(10) .
C38 H38 0.9300 .
C39 C40 1.387(10) .
C39 H39 0.9300 .
C40 H40 0.9300 .
C41 C42 1.477(9) .
C41 S6 1.770(8) .
C41 H41A 0.9700 .
C41 H41B 0.9700 .
C42 C43 1.483(9) .
C42 H42A 0.9700 .
C42 H42B 0.9700 .
C43 C48 1.359(9) .
C43 C44 1.362(10) .
C44 C45 1.402(10) .
C44 H44 0.9300 .
C45 C46 1.378(10) .
C45 H45 0.9300 .
C46 C47 1.415(10) .
C46 H46 0.9300 .
C47 C48 1.385(9) .
C47 H47 0.9300 .
C48 H48 0.9300 .
C49 C50 1.520(9) .
C49 S7 1.881(6) .
C49 H49A 0.9700 .
C49 H49B 0.9700 .
C50 C51 1.473(10) .
C50 H50A 0.9700 .
C50 H50B 0.9700 .
C51 C52 1.376(10) .
C51 C56 1.405(10) .
C52 C53 1.374(12) .
C52 H52 0.9300 .
C53 C54 1.378(12) .
C53 H53 0.9300 .
C54 C55 1.368(10) .
C54 H54 0.9300 .
C55 C56 1.435(11) .
C55 H55 0.9300 .
C56 H56 0.9300 .
C57 C58 1.561(8) .
C57 S8 1.836(6) .
C57 H57A 0.9700 .
C57 H57B 0.9700 .
C58 C59 1.563(8) .
C58 H58A 0.9700 .
C58 H58B 0.9700 .
C59 C64 1.343(8) .
C59 C60 1.385(10) .
C60 C61 1.428(10) .
C60 H60 0.9300 .
C61 C62 1.394(9) .
C61 H61 0.9300 .
C62 C63 1.384(10) .
C62 H62 0.9300 .
C63 C64 1.404(9) .
C63 H63 0.9300 .
C64 H64 0.9300 .
C65 C66 1.528(8) .
C65 S9 1.929(7) .
C65 H65A 0.9700 .
C65 H65B 0.9700 .
C66 C67 1.462(8) .
C66 H66A 0.9700 .
C66 H66B 0.9700 .
C67 C68 1.368(10) .
C67 C72 1.428(9) .
C68 C69 1.390(9) .
C68 H68 0.9300 .
C69 C70 1.394(9) .
C69 H69 0.9300 .
C70 C71 1.398(9) .
C70 H70 0.9300 .
C71 C72 1.406(9) .
C71 H71 0.9300 .
C72 H72 0.9300 .
Cd1 Au11 2.7699(3) 5_666
Cd1 Au8 2.7712(3) 5_666
Cd1 Au10 2.7799(2) 5_666
Cd1 Au12 2.7813(2) 5_666
Cd1 Au9 2.7913(3) 5_666
Cd1 Au7 2.7987(2) 5_666
S8 Au5 2.2969(14) 5_666

loop_
_geom_torsion_atom_site_label_1
_geom_torsion_atom_site_label_2
_geom_torsion_atom_site_label_3
_geom_torsion_atom_site_label_4
_geom_torsion
_geom_torsion_site_symmetry_1
_geom_torsion_site_symmetry_4
S2 Au6 Au7 S7 72.76(6) . .
S3 Au6 Au7 S7 -102.79(5) . .
Au9 Au6 Au7 S7 160.82(4) . .
Au10 Au6 Au7 S7 -129.12(4) . .
S2 Au6 Au7 Cd1 -125.05(4) . .
S3 Au6 Au7 Cd1 59.40(4) . .
Au9 Au6 Au7 Cd1 -36.988(8) . .
Au10 Au6 Au7 Cd1 33.074(8) . .
S2 Au6 Au7 Au9 -88.06(4) . .
S3 Au6 Au7 Au9 96.39(4) . .
Au10 Au6 Au7 Au9 70.063(8) . .
S2 Au6 Au7 Au12 171.22(4) . 5_666
S3 Au6 Au7 Au12 -4.33(4) . 5_666
Au9 Au6 Au7 Au12 -100.722(11) . 5_666
Au10 Au6 Au7 Au12 -30.659(9) . 5_666
S2 Au6 Au7 Au11 -136.44(7) . .
S3 Au6 Au7 Au11 48.02(7) . .
Au9 Au6 Au7 Au11 -48.37(6) . .
Au10 Au6 Au7 Au11 21.69(6) . .
S2 Au6 Au7 Au10 -158.13(4) . .
S3 Au6 Au7 Au10 26.33(4) . .
Au9 Au6 Au7 Au10 -70.063(8) . .
S2 Au6 Au7 Au8 -62.21(4) . .
S3 Au6 Au7 Au8 122.25(4) . .
Au9 Au6 Au7 Au8 25.857(9) . .
Au10 Au6 Au7 Au8 95.920(11) . .
S2 Au6 Au7 Au1 -18.11(4) . .
S3 Au6 Au7 Au1 166.35(4) . .
Au9 Au6 Au7 Au1 69.957(8) . .
Au10 Au6 Au7 Au1 140.020(10) . .
S2 Au6 Au7 Au2 100.00(4) . .
S3 Au6 Au7 Au2 -75.54(4) . .
Au9 Au6 Au7 Au2 -171.934(13) . .
Au10 Au6 Au7 Au2 -101.871(12) . .
S1 Au1 Au7 S7 107.70(5) . .
S2 Au1 Au7 S7 -70.32(5) . .
Au9 Au1 Au7 S7 -157.74(4) . .
Au8 Au1 Au7 S7 135.23(4) . .
S1 Au1 Au7 Cd1 -57.93(4) . .
S2 Au1 Au7 Cd1 124.04(4) . .
Au9 Au1 Au7 Cd1 36.627(8) . .
Au8 Au1 Au7 Cd1 -30.400(8) . .
S1 Au1 Au7 Au9 -94.56(4) . .
S2 Au1 Au7 Au9 87.42(4) . .
Au8 Au1 Au7 Au9 -67.027(9) . .
S1 Au1 Au7 Au12 -31.87(7) . 5_666
S2 Au1 Au7 Au12 150.10(6) . 5_666
Au9 Au1 Au7 Au12 62.68(5) . 5_666
Au8 Au1 Au7 Au12 -4.34(5) . 5_666
S1 Au1 Au7 Au11 5.26(4) . .
S2 Au1 Au7 Au11 -172.77(4) . .
Au9 Au1 Au7 Au11 99.813(11) . .
Au8 Au1 Au7 Au11 32.785(10) . .
S1 Au1 Au7 Au10 -122.23(4) . .
S2 Au1 Au7 Au10 59.74(4) . .
Au9 Au1 Au7 Au10 -27.672(10) . .
Au8 Au1 Au7 Au10 -94.699(12) . .
S1 Au1 Au7 Au8 -27.53(4) . .
S2 Au1 Au7 Au8 154.44(4) . .
Au9 Au1 Au7 Au8 67.027(9) . .
S1 Au1 Au7 Au6 -163.77(4) . .
S2 Au1 Au7 Au6 18.20(4) . .
Au9 Au1 Au7 Au6 -69.218(8) . .
Au8 Au1 Au7 Au6 -136.245(9) . .
S1 Au1 Au7 Au2 75.39(4) . .
S2 Au1 Au7 Au2 -102.64(4) . .
Au9 Au1 Au7 Au2 169.945(13) . .
Au8 Au1 Au7 Au2 102.918(12) . .
S8 Au2 Au7 S7 175.87(8) . .
Au12 Au2 Au7 S7 143.19(6) 5_666 .
Au11 Au2 Au7 S7 -150.44(6) . .
S7 Au2 Au7 Cd1 -176.23(6) . .
S8 Au2 Au7 Cd1 -0.36(6) . .
Au12 Au2 Au7 Cd1 -33.041(8) 5_666 .
Au11 Au2 Au7 Cd1 33.327(8) . .
S7 Au2 Au7 Au9 178.10(8) . .
S8 Au2 Au7 Au9 -6.03(8) . .
Au12 Au2 Au7 Au9 -38.72(5) 5_666 .
Au11 Au2 Au7 Au9 27.65(5) . .
S7 Au2 Au7 Au12 -143.19(6) . 5_666
S8 Au2 Au7 Au12 32.68(6) . 5_666
Au11 Au2 Au7 Au12 66.368(8) . 5_666
S7 Au2 Au7 Au11 150.44(6) . .
S8 Au2 Au7 Au11 -33.68(6) . .
Au12 Au2 Au7 Au11 -66.368(8) 5_666 .
S7 Au2 Au7 Au10 -114.11(6) . .
S8 Au2 Au7 Au10 61.76(6) . .
Au12 Au2 Au7 Au10 29.075(9) 5_666 .
Au11 Au2 Au7 Au10 95.443(11) . .
S7 Au2 Au7 Au8 122.28(6) . .
S8 Au2 Au7 Au8 -61.85(6) . .
Au12 Au2 Au7 Au8 -94.538(11) 5_666 .
Au11 Au2 Au7 Au8 -28.169(9) . .
S7 Au2 Au7 Au6 -40.38(6) . .
S8 Au2 Au7 Au6 135.49(5) . .
Au12 Au2 Au7 Au6 102.805(12) 5_666 .
Au11 Au2 Au7 Au6 169.173(13) . .
S7 Au2 Au7 Au1 49.17(6) . .
S8 Au2 Au7 Au1 -134.96(5) . .
Au12 Au2 Au7 Au1 -167.641(13) 5_666 .
Au11 Au2 Au7 Au1 -101.273(12) . .
S7 Au7 Au8 S1 -39.28(6) . .
Cd1 Au7 Au8 S1 172.74(4) . .
Au9 Au7 Au8 S1 101.12(4) . .
Au12 Au7 Au8 S1 -154.14(4) 5_666 .
Au11 Au7 Au8 S1 -118.53(4) . .
Au10 Au7 Au8 S1 142.37(4) . .
Au6 Au7 Au8 S1 74.12(4) . .
Au1 Au7 Au8 S1 26.74(4) . .
Au2 Au7 Au8 S1 -90.08(4) . .
S7 Au7 Au8 Cd1 147.98(4) . .
Au9 Au7 Au8 Cd1 -71.621(7) . .
Au12 Au7 Au8 Cd1 33.117(7) 5_666 .
Au11 Au7 Au8 Cd1 68.731(7) . .
Au10 Au7 Au8 Cd1 -30.374(7) . .
Au6 Au7 Au8 Cd1 -98.624(10) . .
Au1 Au7 Au8 Cd1 -146.005(8) . .
Au2 Au7 Au8 Cd1 97.180(9) . .
S7 Au7 Au8 Au10 115.40(4) . 5_666
Cd1 Au7 Au8 Au10 -32.583(8) . 5_666
Au9 Au7 Au8 Au10 -104.204(12) . 5_666
Au12 Au7 Au8 Au10 0.534(13) 5_666 5_666
Au11 Au7 Au8 Au10 36.148(10) . 5_666
Au10 Au7 Au8 Au10 -62.957(14) . 5_666
Au6 Au7 Au8 Au10 -131.207(11) . 5_666
Au1 Au7 Au8 Au10 -178.588(12) . 5_666
Au2 Au7 Au8 Au10 64.597(13) . 5_666
S7 Au7 Au8 Au9 -140.40(5) . .
Cd1 Au7 Au8 Au9 71.621(7) . .
Au12 Au7 Au8 Au9 104.739(10) 5_666 .
Au11 Au7 Au8 Au9 140.352(10) . .
Au10 Au7 Au8 Au9 41.247(9) . .
Au6 Au7 Au8 Au9 -27.003(10) . .
Au1 Au7 Au8 Au9 -74.384(8) . .
Au2 Au7 Au8 Au9 168.802(11) . .
S7 Au7 Au8 Au12 -178.37(4) . .
Cd1 Au7 Au8 Au12 33.645(7) . .
Au9 Au7 Au8 Au12 -37.976(9) . .
Au12 Au7 Au8 Au12 66.763(12) 5_666 .
Au11 Au7 Au8 Au12 102.376(10) . .
Au10 Au7 Au8 Au12 3.272(12) . .
Au6 Au7 Au8 Au12 -64.978(12) . .
Au1 Au7 Au8 Au12 -112.360(10) . .
Au2 Au7 Au8 Au12 130.826(10) . .
S7 Au7 Au8 Au11 79.25(4) . .
Cd1 Au7 Au8 Au11 -68.731(7) . .
Au9 Au7 Au8 Au11 -140.352(10) . .
Au12 Au7 Au8 Au11 -35.613(9) 5_666 .
Au10 Au7 Au8 Au11 -99.105(10) . .
Au6 Au7 Au8 Au11 -167.355(12) . .
Au1 Au7 Au8 Au11 145.264(10) . .
Au2 Au7 Au8 Au11 28.449(9) . .
S7 Au7 Au8 Au3 46.06(5) . .
Cd1 Au7 Au8 Au3 -101.925(10) . .
Au9 Au7 Au8 Au3 -173.546(12) . .
Au12 Au7 Au8 Au3 -68.807(12) 5_666 .
Au11 Au7 Au8 Au3 -33.194(10) . .
Au10 Au7 Au8 Au3 -132.299(11) . .
Au6 Au7 Au8 Au3 159.451(10) . .
Au1 Au7 Au8 Au3 112.070(11) . .
Au2 Au7 Au8 Au3 -4.745(14) . .
S7 Au7 Au8 Au4 168.42(6) . .
Cd1 Au7 Au8 Au4 20.44(5) . .
Au9 Au7 Au8 Au4 -51.18(5) . .
Au12 Au7 Au8 Au4 53.56(6) 5_666 .
Au11 Au7 Au8 Au4 89.17(5) . .
Au10 Au7 Au8 Au4 -9.94(6) . .
Au6 Au7 Au8 Au4 -78.19(6) . .
Au1 Au7 Au8 Au4 -125.57(5) . .
Au2 Au7 Au8 Au4 117.62(5) . .
S7 Au7 Au8 Au1 -66.01(4) . .
Cd1 Au7 Au8 Au1 146.005(8) . .
Au9 Au7 Au8 Au1 74.384(8) . .
Au12 Au7 Au8 Au1 179.123(10) 5_666 .
Au11 Au7 Au8 Au1 -145.264(10) . .
Au10 Au7 Au8 Au1 115.631(10) . .
Au6 Au7 Au8 Au1 47.382(10) . .
Au2 Au7 Au8 Au1 -116.814(10) . .
S4 Au3 Au8 S1 -70.80(6) . .
S9 Au3 Au8 S1 101.82(5) . .
Au10 Au3 Au8 S1 -165.21(4) 5_666 .
Au11 Au3 Au8 S1 126.65(4) . .
S4 Au3 Au8 Cd1 129.95(4) . .
S9 Au3 Au8 Cd1 -57.43(4) . .
Au10 Au3 Au8 Cd1 35.543(8) 5_666 .
Au11 Au3 Au8 Cd1 -32.597(7) . .
S4 Au3 Au8 Au10 94.41(4) . 5_666
S9 Au3 Au8 Au10 -92.98(4) . 5_666
Au11 Au3 Au8 Au10 -68.141(8) . 5_666
S4 Au3 Au8 Au12 64.38(4) . .
S9 Au3 Au8 Au12 -123.01(4) . .
Au10 Au3 Au8 Au12 -30.032(10) 5_666 .
Au11 Au3 Au8 Au12 -98.173(12) . .
S4 Au3 Au8 Au11 162.55(4) . .
S9 Au3 Au8 Au11 -24.84(4) . .
Au10 Au3 Au8 Au11 68.141(8) 5_666 .
S4 Au3 Au8 Au7 -166.12(4) . .
S9 Au3 Au8 Au7 6.49(4) . .
Au10 Au3 Au8 Au7 99.468(11) 5_666 .
Au11 Au3 Au8 Au7 31.327(9) . .
S4 Au3 Au8 Au4 23.47(4) . .
S9 Au3 Au8 Au4 -163.92(4) . .
Au10 Au3 Au8 Au4 -70.940(8) 5_666 .
Au11 Au3 Au8 Au4 -139.081(9) . .
S4 Au3 Au8 Au1 -96.86(4) . .
S9 Au3 Au8 Au1 75.75(4) . .
Au10 Au3 Au8 Au1 168.732(13) 5_666 .
Au11 Au3 Au8 Au1 100.591(11) . .
S4 Au4 Au8 S1 57.95(6) . .
S5 Au4 Au8 S1 -119.55(5) . .
Au12 Au4 Au8 S1 -138.36(4) . .
Au10 Au4 Au8 S1 150.86(4) 5_666 .
S4 Au4 Au8 Cd1 -130.85(4) . .
S5 Au4 Au8 Cd1 51.64(4) . .
Au12 Au4 Au8 Cd1 32.837(8) . .
Au10 Au4 Au8 Cd1 -37.948(8) 5_666 .
S4 Au4 Au8 Au10 -92.90(4) . 5_666
S5 Au4 Au8 Au10 89.59(4) . 5_666
Au12 Au4 Au8 Au10 70.785(9) . 5_666
S4 Au4 Au8 Au9 163.92(4) . .
S5 Au4 Au8 Au9 -13.59(4) . .
Au12 Au4 Au8 Au9 -32.391(9) . .
Au10 Au4 Au8 Au9 -103.176(12) 5_666 .
S4 Au4 Au8 Au12 -163.69(4) . .
S5 Au4 Au8 Au12 18.81(4) . .
Au10 Au4 Au8 Au12 -70.785(9) 5_666 .
S4 Au4 Au8 Au11 -66.62(4) . .
S5 Au4 Au8 Au11 115.87(4) . .
Au12 Au4 Au8 Au11 97.066(12) . .
Au10 Au4 Au8 Au11 26.281(11) 5_666 .
S4 Au4 Au8 Au7 -149.45(7) . .
S5 Au4 Au8 Au7 33.04(7) . .
Au12 Au4 Au8 Au7 14.24(5) . .
Au10 Au4 Au8 Au7 -56.55(5) 5_666 .
S4 Au4 Au8 Au3 -23.44(4) . .
S5 Au4 Au8 Au3 159.06(4) . .
Au12 Au4 Au8 Au3 140.253(9) . .
Au10 Au4 Au8 Au3 69.468(8) 5_666 .
S4 Au4 Au8 Au1 90.73(4) . .
S5 Au4 Au8 Au1 -86.77(4) . .
Au12 Au4 Au8 Au1 -105.576(12) . .
Au10 Au4 Au8 Au1 -176.362(14) 5_666 .
S2 Au1 Au8 S1 178.78(8) . .
Au7 Au1 Au8 S1 -141.37(5) . .
Au9 Au1 Au8 S1 152.66(5) . .
S1 Au1 Au8 Cd1 171.73(5) . .
S2 Au1 Au8 Cd1 -9.50(6) . .
Au7 Au1 Au8 Cd1 30.358(7) . .
Au9 Au1 Au8 Cd1 -35.611(8) . .
S1 Au1 Au8 Au10 148.50(8) . 5_666
S2 Au1 Au8 Au10 -32.72(9) . 5_666
Au7 Au1 Au8 Au10 7.13(6) . 5_666
Au9 Au1 Au8 Au10 -58.84(6) . 5_666
S1 Au1 Au8 Au9 -152.66(5) . .
S2 Au1 Au8 Au9 26.11(6) . .
Au7 Au1 Au8 Au9 65.969(8) . .
S1 Au1 Au8 Au12 -124.06(5) . .
S2 Au1 Au8 Au12 54.72(6) . .
Au7 Au1 Au8 Au12 94.572(12) . .
Au9 Au1 Au8 Au12 28.604(10) . .
S1 Au1 Au8 Au11 109.77(5) . .
S2 Au1 Au8 Au11 -71.46(6) . .
Au7 Au1 Au8 Au11 -31.603(9) . .
Au9 Au1 Au8 Au11 -97.572(11) . .
S1 Au1 Au8 Au7 141.37(5) . .
S2 Au1 Au8 Au7 -39.86(6) . .
Au9 Au1 Au8 Au7 -65.969(8) . .
S1 Au1 Au8 Au3 37.61(5) . .
S2 Au1 Au8 Au3 -143.62(6) . .
Au7 Au1 Au8 Au3 -103.761(12) . .
Au9 Au1 Au8 Au3 -169.730(13) . .
S1 Au1 Au8 Au4 -49.33(5) . .
S2 Au1 Au8 Au4 129.45(6) . .
Au7 Au1 Au8 Au4 169.301(14) . .
Au9 Au1 Au8 Au4 103.333(13) . .
S7 Au7 Au9 S6 -11.43(10) . .
Cd1 Au7 Au9 S6 164.79(7) . .
Au12 Au7 Au9 S6 135.58(7) 5_666 .
Au11 Au7 Au9 S6 -163.64(7) . .
Au10 Au7 Au9 S6 97.79(7) . .
Au8 Au7 Au9 S6 -127.96(7) . .
Au6 Au7 Au9 S6 25.31(7) . .
Au1 Au7 Au9 S6 -55.05(7) . .
Au2 Au7 Au9 S6 171.01(8) . .
S7 Au7 Au9 Cd1 -176.22(7) . .
Au12 Au7 Au9 Cd1 -29.202(8) 5_666 .
Au11 Au7 Au9 Cd1 31.577(7) . .
Au10 Au7 Au9 Cd1 -66.994(7) . .
Au8 Au7 Au9 Cd1 67.259(7) . .
Au6 Au7 Au9 Cd1 -139.481(8) . .
Au1 Au7 Au9 Cd1 140.161(8) . .
Au2 Au7 Au9 Cd1 6.23(5) . .
S7 Au7 Au9 Au8 116.52(7) . .
Cd1 Au7 Au9 Au8 -67.259(7) . .
Au12 Au7 Au9 Au8 -96.461(11) 5_666 .
Au11 Au7 Au9 Au8 -35.682(9) . .
Au10 Au7 Au9 Au8 -134.254(10) . .
Au6 Au7 Au9 Au8 153.260(10) . .
Au1 Au7 Au9 Au8 72.902(8) . .
Au2 Au7 Au9 Au8 -61.03(6) . .
S7 Au7 Au9 Au12 154.79(7) . .
Cd1 Au7 Au9 Au12 -28.991(8) . .
Au12 Au7 Au9 Au12 -58.194(14) 5_666 .
Au11 Au7 Au9 Au12 2.586(13) . .
Au10 Au7 Au9 Au12 -95.986(11) . .
Au8 Au7 Au9 Au12 38.268(10) . .
Au6 Au7 Au9 Au12 -168.472(11) . .
Au1 Au7 Au9 Au12 111.170(10) . .
Au2 Au7 Au9 Au12 -22.76(6) . .
S7 Au7 Au9 Au10 -109.23(7) . .
Cd1 Au7 Au9 Au10 66.994(7) . .
Au12 Au7 Au9 Au10 37.792(9) 5_666 .
Au11 Au7 Au9 Au10 98.572(10) . .
Au8 Au7 Au9 Au10 134.254(10) . .
Au6 Au7 Au9 Au10 -72.486(8) . .
Au1 Au7 Au9 Au10 -152.844(10) . .
Au2 Au7 Au9 Au10 73.22(6) . .
S7 Au7 Au9 Au11 -145.46(7) . 5_666
Cd1 Au7 Au9 Au11 30.759(8) . 5_666
Au12 Au7 Au9 Au11 1.557(13) 5_666 5_666
Au11 Au7 Au9 Au11 62.337(13) . 5_666
Au10 Au7 Au9 Au11 -36.235(9) . 5_666
Au8 Au7 Au9 Au11 98.019(10) . 5_666
Au6 Au7 Au9 Au11 -108.721(10) . 5_666
Au1 Au7 Au9 Au11 170.921(10) . 5_666
Au2 Au7 Au9 Au11 36.99(6) . 5_666
S7 Au7 Au9 Au6 -36.74(7) . .
Cd1 Au7 Au9 Au6 139.481(8) . .
Au12 Au7 Au9 Au6 110.278(11) 5_666 .
Au11 Au7 Au9 Au6 171.058(11) . .
Au10 Au7 Au9 Au6 72.486(8) . .
Au8 Au7 Au9 Au6 -153.260(10) . .
Au1 Au7 Au9 Au6 -80.358(8) . .
Au2 Au7 Au9 Au6 145.71(6) . .
S7 Au7 Au9 Au5 -149.27(8) . .
Cd1 Au7 Au9 Au5 26.95(5) . .
Au12 Au7 Au9 Au5 -2.26(6) 5_666 .
Au11 Au7 Au9 Au5 58.52(6) . .
Au10 Au7 Au9 Au5 -40.05(5) . .
Au8 Au7 Au9 Au5 94.21(5) . .
Au6 Au7 Au9 Au5 -112.53(5) . .
Au1 Au7 Au9 Au5 167.11(5) . .
Au2 Au7 Au9 Au5 33.17(10) . .
S7 Au7 Au9 Au1 43.62(7) . .
Cd1 Au7 Au9 Au1 -140.161(8) . .
Au12 Au7 Au9 Au1 -169.364(12) 5_666 .
Au11 Au7 Au9 Au1 -108.584(11) . .
Au10 Au7 Au9 Au1 152.844(10) . .
Au8 Au7 Au9 Au1 -72.902(8) . .
Au6 Au7 Au9 Au1 80.358(8) . .
Au2 Au7 Au9 Au1 -133.93(6) . .
S1 Au8 Au9 S6 47.67(6) . .
Cd1 Au8 Au9 S6 -152.08(5) . .
Au10 Au8 Au9 S6 -122.59(5) 5_666 .
Au12 Au8 Au9 S6 -83.66(5) . .
Au11 Au8 Au9 S6 173.20(5) . .
Au7 Au8 Au9 S6 138.49(5) . .
Au4 Au8 Au9 S6 -50.78(5) . .
Au1 Au8 Au9 S6 67.37(5) . .
S1 Au8 Au9 Cd1 -160.25(4) . .
Au10 Au8 Au9 Cd1 29.495(8) 5_666 .
Au12 Au8 Au9 Cd1 68.428(7) . .
Au11 Au8 Au9 Cd1 -34.712(7) . .
Au7 Au8 Au9 Cd1 -69.430(7) . .
Au4 Au8 Au9 Cd1 101.299(10) . .
Au1 Au8 Au9 Cd1 -140.542(8) . .
S1 Au8 Au9 Au7 -90.82(4) . .
Cd1 Au8 Au9 Au7 69.430(7) . .
Au10 Au8 Au9 Au7 98.925(11) 5_666 .
Au12 Au8 Au9 Au7 137.857(10) . .
Au11 Au8 Au9 Au7 34.717(9) . .
Au4 Au8 Au9 Au7 170.728(12) . .
Au1 Au8 Au9 Au7 -71.112(8) . .
S1 Au8 Au9 Au12 131.32(4) . .
Cd1 Au8 Au9 Au12 -68.428(7) . .
Au10 Au8 Au9 Au12 -38.932(10) 5_666 .
Au11 Au8 Au9 Au12 -103.140(10) . .
Au7 Au8 Au9 Au12 -137.857(10) . .
Au4 Au8 Au9 Au12 32.871(10) . .
Au1 Au8 Au9 Au12 151.031(10) . .
S1 Au8 Au9 Au10 -132.83(4) . .
Cd1 Au8 Au9 Au10 27.422(7) . .
Au10 Au8 Au9 Au10 56.917(14) 5_666 .
Au12 Au8 Au9 Au10 95.849(10) . .
Au11 Au8 Au9 Au10 -7.291(12) . .
Au7 Au8 Au9 Au10 -42.008(9) . .
Au4 Au8 Au9 Au10 128.720(10) . .
Au1 Au8 Au9 Au10 -113.120(10) . .
S1 Au8 Au9 Au11 165.73(4) . 5_666
Cd1 Au8 Au9 Au11 -34.020(7) . 5_666
Au10 Au8 Au9 Au11 -4.524(13) 5_666 5_666
Au12 Au8 Au9 Au11 34.408(9) . 5_666
Au11 Au8 Au9 Au11 -68.732(12) . 5_666
Au7 Au8 Au9 Au11 -103.449(10) . 5_666
Au4 Au8 Au9 Au11 67.279(12) . 5_666
Au1 Au8 Au9 Au11 -174.561(11) . 5_666
S1 Au8 Au9 Au6 -63.15(4) . .
Cd1 Au8 Au9 Au6 97.102(10) . .
Au10 Au8 Au9 Au6 126.597(11) 5_666 .
Au12 Au8 Au9 Au6 165.530(12) . .
Au11 Au8 Au9 Au6 62.390(13) . .
Au7 Au8 Au9 Au6 27.673(10) . .
Au4 Au8 Au9 Au6 -161.599(10) . .
Au1 Au8 Au9 Au6 -43.440(10) . .
S1 Au8 Au9 Au5 102.10(4) . .
Cd1 Au8 Au9 Au5 -97.651(9) . .
Au10 Au8 Au9 Au5 -68.156(13) 5_666 .
Au12 Au8 Au9 Au5 -29.224(10) . .
Au11 Au8 Au9 Au5 -132.364(10) . .
Au7 Au8 Au9 Au5 -167.081(12) . .
Au4 Au8 Au9 Au5 3.647(14) . .
Au1 Au8 Au9 Au5 121.807(11) . .
S1 Au8 Au9 Au1 -19.71(4) . .
Cd1 Au8 Au9 Au1 140.542(8) . .
Au10 Au8 Au9 Au1 170.037(11) 5_666 .
Au12 Au8 Au9 Au1 -151.031(10) . .
Au11 Au8 Au9 Au1 105.829(10) . .
Au7 Au8 Au9 Au1 71.112(8) . .
Au4 Au8 Au9 Au1 -118.159(11) . .
S2 Au6 Au9 S6 -74.10(5) . .
S3 Au6 Au9 S6 103.40(5) . .
Au7 Au6 Au9 S6 -164.78(4) . .
Au10 Au6 Au9 S6 125.03(4) . .
S2 Au6 Au9 Cd1 127.67(4) . .
S3 Au6 Au9 Cd1 -54.84(4) . .
Au7 Au6 Au9 Cd1 36.987(8) . .
Au10 Au6 Au9 Cd1 -33.200(8) . .
S2 Au6 Au9 Au7 90.68(4) . .
S3 Au6 Au9 Au7 -91.82(4) . .
Au10 Au6 Au9 Au7 -70.187(9) . .
S2 Au6 Au9 Au8 62.82(4) . .
S3 Au6 Au9 Au8 -119.68(4) . .
Au7 Au6 Au9 Au8 -27.861(10) . .
Au10 Au6 Au9 Au8 -98.048(12) . .
S2 Au6 Au9 Au12 150.66(6) . .
S3 Au6 Au9 Au12 -31.84(7) . .
Au7 Au6 Au9 Au12 59.98(5) . .
Au10 Au6 Au9 Au12 -10.21(5) . .
S2 Au6 Au9 Au10 160.87(4) . .
S3 Au6 Au9 Au10 -21.64(4) . .
Au7 Au6 Au9 Au10 70.187(9) . .
S2 Au6 Au9 Au11 -170.29(4) . 5_666
S3 Au6 Au9 Au11 7.21(4) . 5_666
Au7 Au6 Au9 Au11 99.029(12) . 5_666
Au10 Au6 Au9 Au11 28.842(10) . 5_666
S2 Au6 Au9 Au5 -101.78(4) . .
S3 Au6 Au9 Au5 75.71(4) . .
Au7 Au6 Au9 Au5 167.534(13) . .
Au10 Au6 Au9 Au5 97.347(11) . .
S2 Au6 Au9 Au1 21.70(4) . .
S3 Au6 Au9 Au1 -160.81(4) . .
Au7 Au6 Au9 Au1 -68.985(8) . .
Au10 Au6 Au9 Au1 -139.172(10) . .
S8 Au5 Au9 S6 174.89(8) 5_666 .
Au11 Au5 Au9 S6 -141.60(6) 5_666 .
Au12 Au5 Au9 S6 154.00(6) . .
S8 Au5 Au9 Cd1 -14.73(6) 5_666 .
S6 Au5 Au9 Cd1 170.39(6) . .
Au11 Au5 Au9 Cd1 28.786(8) 5_666 .
Au12 Au5 Au9 Cd1 -35.615(8) . .
S8 Au5 Au9 Au7 -39.33(8) 5_666 .
S6 Au5 Au9 Au7 145.78(8) . .
Au11 Au5 Au9 Au7 4.18(5) 5_666 .
Au12 Au5 Au9 Au7 -60.22(5) . .
S8 Au5 Au9 Au8 49.06(6) 5_666 .
S6 Au5 Au9 Au8 -125.82(6) . .
Au11 Au5 Au9 Au8 92.575(11) 5_666 .
Au12 Au5 Au9 Au8 28.175(10) . .
S8 Au5 Au9 Au12 20.89(6) 5_666 .
S6 Au5 Au9 Au12 -154.00(6) . .
Au11 Au5 Au9 Au12 64.400(8) 5_666 .
S8 Au5 Au9 Au10 -76.19(6) 5_666 .
S6 Au5 Au9 Au10 108.92(6) . .
Au11 Au5 Au9 Au10 -32.681(9) 5_666 .
Au12 Au5 Au9 Au10 -97.082(11) . .
S8 Au5 Au9 Au11 -43.51(6) 5_666 5_666
S6 Au5 Au9 Au11 141.60(6) . 5_666
Au12 Au5 Au9 Au11 -64.400(8) . 5_666
S8 Au5 Au9 Au6 -145.78(6) 5_666 .
S6 Au5 Au9 Au6 39.33(6) . .
Au11 Au5 Au9 Au6 -102.269(11) 5_666 .
Au12 Au5 Au9 Au6 -166.670(12) . .
S8 Au5 Au9 Au1 126.00(6) 5_666 .
S6 Au5 Au9 Au1 -48.89(6) . .
Au11 Au5 Au9 Au1 169.511(13) 5_666 .
Au12 Au5 Au9 Au1 105.111(13) . .
S1 Au1 Au9 S6 -118.02(5) . .
S2 Au1 Au9 S6 59.31(6) . .
Au7 Au1 Au9 S6 150.00(4) . .
Au8 Au1 Au9 S6 -137.94(4) . .
S1 Au1 Au9 Cd1 55.48(4) . .
S2 Au1 Au9 Cd1 -127.20(4) . .
Au7 Au1 Au9 Cd1 -36.508(8) . .
Au8 Au1 Au9 Cd1 35.548(8) . .
S1 Au1 Au9 Au7 91.99(4) . .
S2 Au1 Au9 Au7 -90.69(4) . .
Au8 Au1 Au9 Au7 72.056(9) . .
S1 Au1 Au9 Au8 19.93(4) . .
S2 Au1 Au9 Au8 -162.75(4) . .
Au7 Au1 Au9 Au8 -72.056(9) . .
S1 Au1 Au9 Au12 -8.22(4) . .
S2 Au1 Au9 Au12 169.10(4) . .
Au7 Au1 Au9 Au12 -100.209(12) . .
Au8 Au1 Au9 Au12 -28.153(10) . .
S1 Au1 Au9 Au10 119.22(4) . .
S2 Au1 Au9 Au10 -63.46(4) . .
Au7 Au1 Au9 Au10 27.233(10) . .
Au8 Au1 Au9 Au10 99.289(12) . .
S1 Au1 Au9 Au11 46.01(7) . 5_666
S2 Au1 Au9 Au11 -136.66(6) . 5_666
Au7 Au1 Au9 Au11 -45.97(5) . 5_666
Au8 Au1 Au9 Au11 26.08(5) . 5_666
S1 Au1 Au9 Au6 160.86(4) . .
S2 Au1 Au9 Au6 -21.82(4) . .
Au7 Au1 Au9 Au6 68.873(8) . .
Au8 Au1 Au9 Au6 140.929(10) . .
S1 Au1 Au9 Au5 -84.75(4) . .
S2 Au1 Au9 Au5 92.57(4) . .
Au7 Au1 Au9 Au5 -176.736(14) . .
Au8 Au1 Au9 Au5 -104.680(12) . .
S7 Au7 Au10 S3 42.76(6) . .
Cd1 Au7 Au10 S3 -168.91(4) . .
Au9 Au7 Au10 S3 -98.71(4) . .
Au12 Au7 Au10 S3 122.49(4) 5_666 .
Au11 Au7 Au10 S3 158.39(4) . .
Au8 Au7 Au10 S3 -138.76(4) . .
Au6 Au7 Au10 S3 -25.95(4) . .
Au1 Au7 Au10 S3 -70.41(4) . .
Au2 Au7 Au10 S3 93.53(4) . .
S7 Au7 Au10 Cd1 -148.32(4) . .
Au9 Au7 Au10 Cd1 70.200(7) . .
Au12 Au7 Au10 Cd1 -68.596(7) 5_666 .
Au11 Au7 Au10 Cd1 -32.696(8) . .
Au8 Au7 Au10 Cd1 30.152(7) . .
Au6 Au7 Au10 Cd1 142.959(9) . .
Au1 Au7 Au10 Cd1 98.500(11) . .
Au2 Au7 Au10 Cd1 -97.555(9) . .
S7 Au7 Au10 Au8 -115.61(4) . 5_666
Cd1 Au7 Au10 Au8 32.719(8) . 5_666
Au9 Au7 Au10 Au8 102.919(11) . 5_666
Au12 Au7 Au10 Au8 -35.877(9) 5_666 5_666
Au11 Au7 Au10 Au8 0.023(13) . 5_666
Au8 Au7 Au10 Au8 62.871(13) . 5_666
Au6 Au7 Au10 Au8 175.678(11) . 5_666
Au1 Au7 Au10 Au8 131.219(11) . 5_666
Au2 Au7 Au10 Au8 -64.836(13) . 5_666
S7 Au7 Au10 Au11 178.57(4) . 5_666
Cd1 Au7 Au10 Au11 -33.103(8) . 5_666
Au9 Au7 Au10 Au11 37.097(10) . 5_666
Au12 Au7 Au10 Au11 -101.699(11) 5_666 5_666
Au11 Au7 Au10 Au11 -65.799(14) . 5_666
Au8 Au7 Au10 Au11 -2.951(13) . 5_666
Au6 Au7 Au10 Au11 109.856(11) . 5_666
Au1 Au7 Au10 Au11 65.397(14) . 5_666
Au2 Au7 Au10 Au11 -130.658(11) . 5_666
S7 Au7 Au10 Au9 141.48(4) . .
Cd1 Au7 Au10 Au9 -70.200(7) . .
Au12 Au7 Au10 Au9 -138.796(10) 5_666 .
Au11 Au7 Au10 Au9 -102.896(11) . .
Au8 Au7 Au10 Au9 -40.048(9) . .
Au6 Au7 Au10 Au9 72.759(9) . .
Au1 Au7 Au10 Au9 28.300(10) . .
Au2 Au7 Au10 Au9 -167.755(12) . .
S7 Au7 Au10 Au12 -79.73(4) . 5_666
Cd1 Au7 Au10 Au12 68.596(7) . 5_666
Au9 Au7 Au10 Au12 138.796(10) . 5_666
Au11 Au7 Au10 Au12 35.900(9) . 5_666
Au8 Au7 Au10 Au12 98.748(10) . 5_666
Au6 Au7 Au10 Au12 -148.445(10) . 5_666
Au1 Au7 Au10 Au12 167.096(13) . 5_666
Au2 Au7 Au10 Au12 -28.959(9) . 5_666
S7 Au7 Au10 Au3 -146.01(7) . 5_666
Cd1 Au7 Au10 Au3 2.32(6) . 5_666
Au9 Au7 Au10 Au3 72.52(6) . 5_666
Au12 Au7 Au10 Au3 -66.28(6) 5_666 5_666
Au11 Au7 Au10 Au3 -30.38(6) . 5_666
Au8 Au7 Au10 Au3 32.47(6) . 5_666
Au6 Au7 Au10 Au3 145.28(6) . 5_666
Au1 Au7 Au10 Au3 100.82(6) . 5_666
Au2 Au7 Au10 Au3 -95.24(6) . 5_666
S7 Au7 Au10 Au6 68.72(4) . .
Cd1 Au7 Au10 Au6 -142.959(9) . .
Au9 Au7 Au10 Au6 -72.759(9) . .
Au12 Au7 Au10 Au6 148.445(10) 5_666 .
Au11 Au7 Au10 Au6 -175.655(12) . .
Au8 Au7 Au10 Au6 -112.807(10) . .
Au1 Au7 Au10 Au6 -44.459(11) . .
Au2 Au7 Au10 Au6 119.486(11) . .
S7 Au7 Au10 Au4 -47.88(4) . 5_666
Cd1 Au7 Au10 Au4 100.448(10) . 5_666
Au9 Au7 Au10 Au4 170.648(11) . 5_666
Au12 Au7 Au10 Au4 31.852(9) 5_666 5_666
Au11 Au7 Au10 Au4 67.752(12) . 5_666
Au8 Au7 Au10 Au4 130.600(10) . 5_666
Au6 Au7 Au10 Au4 -116.593(10) . 5_666
Au1 Au7 Au10 Au4 -161.052(10) . 5_666
Au2 Au7 Au10 Au4 2.893(13) . 5_666
S6 Au9 Au10 S3 -43.99(6) . .
Cd1 Au9 Au10 S3 164.12(4) . .
Au7 Au9 Au10 S3 93.49(4) . .
Au8 Au9 Au10 S3 136.41(4) . .
Au12 Au9 Au10 S3 -160.85(4) . .
Au11 Au9 Au10 S3 -127.61(4) 5_666 .
Au6 Au9 Au10 S3 21.42(4) . .
Au5 Au9 Au10 S3 -94.36(4) . .
Au1 Au9 Au10 S3 65.90(4) . .
S6 Au9 Au10 Cd1 151.89(4) . .
Au7 Au9 Au10 Cd1 -70.630(7) . .
Au8 Au9 Au10 Cd1 -27.708(8) . .
Au12 Au9 Au10 Cd1 35.036(8) . .
Au11 Au9 Au10 Cd1 68.268(7) 5_666 .
Au6 Au9 Au10 Cd1 -142.695(9) . .
Au5 Au9 Au10 Cd1 101.523(9) . .
Au1 Au9 Au10 Cd1 -98.218(10) . .
S6 Au9 Au10 Au8 123.29(4) . 5_666
Cd1 Au9 Au10 Au8 -28.600(9) . 5_666
Au7 Au9 Au10 Au8 -99.230(12) . 5_666
Au8 Au9 Au10 Au8 -56.308(14) . 5_666
Au12 Au9 Au10 Au8 6.436(14) . 5_666
Au11 Au9 Au10 Au8 39.668(10) 5_666 5_666
Au6 Au9 Au10 Au8 -171.295(12) . 5_666
Au5 Au9 Au10 Au8 72.923(13) . 5_666
Au1 Au9 Au10 Au8 -126.818(11) . 5_666
S6 Au9 Au10 Au11 83.62(4) . 5_666
Cd1 Au9 Au10 Au11 -68.268(7) . 5_666
Au7 Au9 Au10 Au11 -138.898(11) . 5_666
Au8 Au9 Au10 Au11 -95.976(11) . 5_666
Au12 Au9 Au10 Au11 -33.232(10) . 5_666
Au6 Au9 Au10 Au11 149.037(10) . 5_666
Au5 Au9 Au10 Au11 33.255(10) . 5_666
Au1 Au9 Au10 Au11 -166.486(12) . 5_666
S6 Au9 Au10 Au7 -137.48(4) . .
Cd1 Au9 Au10 Au7 70.630(7) . .
Au8 Au9 Au10 Au7 42.923(9) . .
Au12 Au9 Au10 Au7 105.666(11) . .
Au11 Au9 Au10 Au7 138.898(11) 5_666 .
Au6 Au9 Au10 Au7 -72.065(8) . .
Au5 Au9 Au10 Au7 172.153(11) . .
Au1 Au9 Au10 Au7 -27.588(10) . .
S6 Au9 Au10 Au12 -173.33(4) . 5_666
Cd1 Au9 Au10 Au12 34.782(7) . 5_666
Au7 Au9 Au10 Au12 -35.848(9) . 5_666
Au8 Au9 Au10 Au12 7.075(12) . 5_666
Au12 Au9 Au10 Au12 69.818(12) . 5_666
Au11 Au9 Au10 Au12 103.050(10) 5_666 5_666
Au6 Au9 Au10 Au12 -107.913(10) . 5_666
Au5 Au9 Au10 Au12 136.305(10) . 5_666
Au1 Au9 Au10 Au12 -63.436(12) . 5_666
S6 Au9 Au10 Au3 54.36(4) . 5_666
Cd1 Au9 Au10 Au3 -97.529(10) . 5_666
Au7 Au9 Au10 Au3 -168.159(13) . 5_666
Au8 Au9 Au10 Au3 -125.236(11) . 5_666
Au12 Au9 Au10 Au3 -62.493(14) . 5_666
Au11 Au9 Au10 Au3 -29.261(10) 5_666 5_666
Au6 Au9 Au10 Au3 119.776(12) . 5_666
Au5 Au9 Au10 Au3 3.995(14) . 5_666
Au1 Au9 Au10 Au3 164.253(10) . 5_666
S6 Au9 Au10 Au6 -65.41(4) . .
Cd1 Au9 Au10 Au6 142.695(9) . .
Au7 Au9 Au10 Au6 72.065(8) . .
Au8 Au9 Au10 Au6 114.987(10) . .
Au12 Au9 Au10 Au6 177.731(11) . .
Au11 Au9 Au10 Au6 -149.037(10) 5_666 .
Au5 Au9 Au10 Au6 -115.782(10) . .
Au1 Au9 Au10 Au6 44.477(10) . .
S6 Au9 Au10 Au4 -177.03(5) . 5_666
Cd1 Au9 Au10 Au4 31.08(4) . 5_666
Au7 Au9 Au10 Au4 -39.55(4) . 5_666
Au8 Au9 Au10 Au4 3.37(5) . 5_666
Au12 Au9 Au10 Au4 66.11(4) . 5_666
Au11 Au9 Au10 Au4 99.35(4) 5_666 5_666
Au6 Au9 Au10 Au4 -111.62(4) . 5_666
Au5 Au9 Au10 Au4 132.60(4) . 5_666
Au1 Au9 Au10 Au4 -67.14(4) . 5_666
S2 Au6 Au10 S3 178.86(8) . .
Au7 Au6 Au10 S3 143.55(5) . .
Au9 Au6 Au10 S3 -150.59(5) . .
S2 Au6 Au10 Cd1 2.45(6) . .
S3 Au6 Au10 Cd1 -176.42(5) . .
Au7 Au6 Au10 Cd1 -32.864(9) . .
Au9 Au6 Au10 Cd1 32.991(8) . .
S2 Au6 Au10 Au8 14.43(9) . 5_666
S3 Au6 Au10 Au8 -164.43(8) . 5_666
Au7 Au6 Au10 Au8 -20.88(6) . 5_666
Au9 Au6 Au10 Au8 44.98(6) . 5_666
S2 Au6 Au10 Au11 -60.50(6) . 5_666
S3 Au6 Au10 Au11 120.64(5) . 5_666
Au7 Au6 Au10 Au11 -95.809(12) . 5_666
Au9 Au6 Au10 Au11 -29.954(10) . 5_666
S2 Au6 Au10 Au7 35.31(6) . .
S3 Au6 Au10 Au7 -143.55(5) . .
Au9 Au6 Au10 Au7 65.855(9) . .
S2 Au6 Au10 Au9 -30.54(6) . .
S3 Au6 Au10 Au9 150.59(5) . .
Au7 Au6 Au10 Au9 -65.855(9) . .
S2 Au6 Au10 Au12 64.46(6) . 5_666
S3 Au6 Au10 Au12 -114.40(5) . 5_666
Au7 Au6 Au10 Au12 29.149(10) . 5_666
Au9 Au6 Au10 Au12 95.004(11) . 5_666
S2 Au6 Au10 Au3 -136.90(6) . 5_666
S3 Au6 Au10 Au3 44.23(5) . 5_666
Au7 Au6 Au10 Au3 -172.214(14) . 5_666
Au9 Au6 Au10 Au3 -106.359(14) . 5_666
S2 Au6 Au10 Au4 134.26(6) . 5_666
S3 Au6 Au10 Au4 -44.60(5) . 5_666
Au7 Au6 Au10 Au4 98.952(13) . 5_666
Au9 Au6 Au10 Au4 164.806(14) . 5_666
S7 Au7 Au11 S9 -49.12(6) . .
Cd1 Au7 Au11 S9 148.10(5) . .
Au9 Au7 Au11 S9 115.75(5) . .
Au12 Au7 Au11 S9 -141.63(5) 5_666 .
Au10 Au7 Au11 S9 -179.21(5) . .
Au8 Au7 Au11 S9 80.36(5) . .
Au6 Au7 Au11 S9 160.68(7) . .
Au1 Au7 Au11 S9 46.43(5) . .
Au2 Au7 Au11 S9 -69.93(5) . .
S7 Au7 Au11 Cd1 162.78(4) . .
Au9 Au7 Au11 Cd1 -32.352(8) . .
Au12 Au7 Au11 Cd1 70.270(7) 5_666 .
Au10 Au7 Au11 Cd1 32.687(8) . .
Au8 Au7 Au11 Cd1 -67.743(7) . .
Au6 Au7 Au11 Cd1 12.58(6) . .
Au1 Au7 Au11 Cd1 -101.671(10) . .
Au2 Au7 Au11 Cd1 141.972(9) . .
S7 Au7 Au11 Au12 92.51(4) . 5_666
Cd1 Au7 Au11 Au12 -70.270(7) . 5_666
Au9 Au7 Au11 Au12 -102.622(10) . 5_666
Au10 Au7 Au11 Au12 -37.583(10) . 5_666
Au8 Au7 Au11 Au12 -138.012(10) . 5_666
Au6 Au7 Au11 Au12 -57.69(6) . 5_666
Au1 Au7 Au11 Au12 -171.940(11) . 5_666
Au2 Au7 Au11 Au12 71.703(8) . 5_666
S7 Au7 Au11 Au10 -163.76(4) . 5_666
Cd1 Au7 Au11 Au10 33.461(7) . 5_666
Au9 Au7 Au11 Au10 1.108(13) . 5_666
Au12 Au7 Au11 Au10 103.731(11) 5_666 5_666
Au10 Au7 Au11 Au10 66.148(13) . 5_666
Au8 Au7 Au11 Au10 -34.282(9) . 5_666
Au6 Au7 Au11 Au10 46.04(6) . 5_666
Au1 Au7 Au11 Au10 -68.210(12) . 5_666
Au2 Au7 Au11 Au10 175.433(11) . 5_666
S7 Au7 Au11 Au8 -129.48(4) . .
Cd1 Au7 Au11 Au8 67.743(7) . .
Au9 Au7 Au11 Au8 35.390(10) . .
Au12 Au7 Au11 Au8 138.012(10) 5_666 .
Au10 Au7 Au11 Au8 100.429(11) . .
Au6 Au7 Au11 Au8 80.33(6) . .
Au1 Au7 Au11 Au8 -33.928(10) . .
Au2 Au7 Au11 Au8 -150.285(10) . .
S7 Au7 Au11 Au9 132.82(4) . 5_666
Cd1 Au7 Au11 Au9 -29.962(8) . 5_666
Au9 Au7 Au11 Au9 -62.314(13) . 5_666
Au12 Au7 Au11 Au9 40.308(9) 5_666 5_666
Au10 Au7 Au11 Au9 2.725(13) . 5_666
Au8 Au7 Au11 Au9 -97.704(11) . 5_666
Au6 Au7 Au11 Au9 -17.38(6) . 5_666
Au1 Au7 Au11 Au9 -131.632(10) . 5_666
Au2 Au7 Au11 Au9 112.011(11) . 5_666
S7 Au7 Au11 Au5 64.69(4) . 5_666
Cd1 Au7 Au11 Au5 -98.090(11) . 5_666
Au9 Au7 Au11 Au5 -130.443(11) . 5_666
Au12 Au7 Au11 Au5 -27.821(10) 5_666 5_666
Au10 Au7 Au11 Au5 -65.404(14) . 5_666
Au8 Au7 Au11 Au5 -165.833(13) . 5_666
Au6 Au7 Au11 Au5 -85.51(6) . 5_666
Au1 Au7 Au11 Au5 160.239(10) . 5_666
Au2 Au7 Au11 Au5 43.882(10) . 5_666
S7 Au7 Au11 Au2 20.81(4) . .
Cd1 Au7 Au11 Au2 -141.972(9) . .
Au9 Au7 Au11 Au2 -174.325(11) . .
Au12 Au7 Au11 Au2 -71.703(8) 5_666 .
Au10 Au7 Au11 Au2 -109.286(11) . .
Au8 Au7 Au11 Au2 150.285(10) . .
Au6 Au7 Au11 Au2 -129.39(6) . .
Au1 Au7 Au11 Au2 116.357(10) . .
S7 Au7 Au11 Au3 -98.86(4) . .
Cd1 Au7 Au11 Au3 98.366(9) . .
Au9 Au7 Au11 Au3 66.013(12) . .
Au12 Au7 Au11 Au3 168.636(12) 5_666 .
Au10 Au7 Au11 Au3 131.053(10) . .
Au8 Au7 Au11 Au3 30.623(9) . .
Au6 Au7 Au11 Au3 110.95(6) . .
Au1 Au7 Au11 Au3 -3.305(14) . .
Au2 Au7 Au11 Au3 -119.662(10) . .
S1 Au8 Au11 S9 -40.99(5) . .
Cd1 Au8 Au11 S9 167.74(4) . .
Au10 Au8 Au11 S9 96.92(4) 5_666 .
Au9 Au8 Au11 S9 -156.84(4) . .
Au12 Au8 Au11 S9 138.46(4) . .
Au7 Au8 Au11 S9 -122.95(4) . .
Au3 Au8 Au11 S9 23.84(4) . .
Au4 Au8 Au11 S9 69.49(4) . .
Au1 Au8 Au11 S9 -90.84(4) . .
S1 Au8 Au11 Cd1 151.26(4) . .
Au10 Au8 Au11 Cd1 -70.829(8) 5_666 .
Au9 Au8 Au11 Cd1 35.411(7) . .
Au12 Au8 Au11 Cd1 -29.283(7) . .
Au7 Au8 Au11 Cd1 69.306(7) . .
Au3 Au8 Au11 Cd1 -143.907(8) . .
Au4 Au8 Au11 Cd1 -98.258(11) . .
Au1 Au8 Au11 Cd1 101.418(9) . .
S1 Au8 Au11 Au12 120.56(4) . 5_666
Cd1 Au8 Au11 Au12 -30.700(8) . 5_666
Au10 Au8 Au11 Au12 -101.529(11) 5_666 5_666
Au9 Au8 Au11 Au12 4.711(12) . 5_666
Au12 Au8 Au11 Au12 -59.983(12) . 5_666
Au7 Au8 Au11 Au12 38.606(9) . 5_666
Au3 Au8 Au11 Au12 -174.607(11) . 5_666
Au4 Au8 Au11 Au12 -128.958(11) . 5_666
Au1 Au8 Au11 Au12 70.718(12) . 5_666
S1 Au8 Au11 Au10 -137.91(4) . 5_666
Cd1 Au8 Au11 Au10 70.829(8) . 5_666
Au9 Au8 Au11 Au10 106.240(11) . 5_666
Au12 Au8 Au11 Au10 41.546(9) . 5_666
Au7 Au8 Au11 Au10 140.135(11) . 5_666
Au3 Au8 Au11 Au10 -73.078(8) . 5_666
Au4 Au8 Au11 Au10 -27.429(11) . 5_666
Au1 Au8 Au11 Au10 172.247(12) . 5_666
S1 Au8 Au11 Au7 81.96(4) . .
Cd1 Au8 Au11 Au7 -69.306(7) . .
Au10 Au8 Au11 Au7 -140.135(11) 5_666 .
Au9 Au8 Au11 Au7 -33.895(9) . .
Au12 Au8 Au11 Au7 -98.589(10) . .
Au3 Au8 Au11 Au7 146.787(10) . .
Au4 Au8 Au11 Au7 -167.564(13) . .
Au1 Au8 Au11 Au7 32.112(9) . .
S1 Au8 Au11 Au9 -175.19(4) . 5_666
Cd1 Au8 Au11 Au9 33.541(7) . 5_666
Au10 Au8 Au11 Au9 -37.288(9) 5_666 5_666
Au9 Au8 Au11 Au9 68.952(11) . 5_666
Au12 Au8 Au11 Au9 4.258(12) . 5_666
Au7 Au8 Au11 Au9 102.847(10) . 5_666
Au3 Au8 Au11 Au9 -110.366(10) . 5_666
Au4 Au8 Au11 Au9 -64.717(14) . 5_666
Au1 Au8 Au11 Au9 134.959(10) . 5_666
S1 Au8 Au11 Au5 -172.05(6) . 5_666
Cd1 Au8 Au11 Au5 36.68(5) . 5_666
Au10 Au8 Au11 Au5 -34.15(5) 5_666 5_666
Au9 Au8 Au11 Au5 72.09(5) . 5_666
Au12 Au8 Au11 Au5 7.40(5) . 5_666
Au7 Au8 Au11 Au5 105.99(5) . 5_666
Au3 Au8 Au11 Au5 -107.22(5) . 5_666
Au4 Au8 Au11 Au5 -61.57(5) . 5_666
Au1 Au8 Au11 Au5 138.10(5) . 5_666
S1 Au8 Au11 Au2 51.52(4) . .
Cd1 Au8 Au11 Au2 -99.747(10) . .
Au10 Au8 Au11 Au2 -170.575(12) 5_666 .
Au9 Au8 Au11 Au2 -64.335(13) . .
Au12 Au8 Au11 Au2 -129.029(11) . .
Au7 Au8 Au11 Au2 -30.440(10) . .
Au3 Au8 Au11 Au2 116.347(11) . .
Au4 Au8 Au11 Au2 161.995(10) . .
Au1 Au8 Au11 Au2 1.671(14) . .
S1 Au8 Au11 Au3 -64.83(4) . .
Cd1 Au8 Au11 Au3 143.907(8) . .
Au10 Au8 Au11 Au3 73.078(8) 5_666 .
Au9 Au8 Au11 Au3 179.318(11) . .
Au12 Au8 Au11 Au3 114.624(10) . .
Au7 Au8 Au11 Au3 -146.787(10) . .
Au4 Au8 Au11 Au3 45.649(11) . .
Au1 Au8 Au11 Au3 -114.675(11) . .
S7 Au2 Au11 S9 105.97(6) . .
S8 Au2 Au11 S9 -74.31(5) . .
Au12 Au2 Au11 S9 -162.87(4) 5_666 .
Au7 Au2 Au11 S9 127.62(4) . .
S7 Au2 Au11 Cd1 -56.27(4) . .
S8 Au2 Au11 Cd1 123.46(4) . .
Au12 Au2 Au11 Cd1 34.897(8) 5_666 .
Au7 Au2 Au11 Cd1 -34.616(8) . .
S7 Au2 Au11 Au12 -91.16(4) . 5_666
S8 Au2 Au11 Au12 88.56(4) . 5_666
Au7 Au2 Au11 Au12 -69.513(8) . 5_666
S7 Au2 Au11 Au7 -21.65(4) . .
S8 Au2 Au11 Au7 158.07(4) . .
Au12 Au2 Au11 Au7 69.513(8) 5_666 .
S8 Au2 Au11 Au3 -101.77(4) . .
Au12 Au2 Au11 Au3 169.673(14) 5_666 .
Au7 Au2 Au11 Au3 100.160(12) . .
S4 Au3 Au11 S9 -172.79(8) . .
Au8 Au3 Au11 S9 -145.45(5) . .
Au10 Au3 Au11 S9 147.73(5) 5_666 .
S4 Au3 Au11 Cd1 4.23(7) . .
S9 Au3 Au11 Cd1 177.02(5) . .
Au8 Au3 Au11 Cd1 31.576(8) . .
Au10 Au3 Au11 Cd1 -35.251(8) 5_666 .
S4 Au3 Au11 Au12 -2.15(9) . 5_666
S9 Au3 Au11 Au12 170.64(7) . 5_666
Au8 Au3 Au11 Au12 25.20(5) . 5_666
Au10 Au3 Au11 Au12 -41.63(5) 5_666 5_666
S4 Au3 Au11 Au10 39.48(7) . 5_666
S9 Au3 Au11 Au10 -147.73(5) . 5_666
Au8 Au3 Au11 Au10 66.828(9) . 5_666
S4 Au3 Au11 Au7 -58.51(7) . .
S9 Au3 Au11 Au7 114.29(5) . .
Au8 Au3 Au11 Au7 -31.160(9) . .
Au10 Au3 Au11 Au7 -97.988(12) 5_666 .
S4 Au3 Au11 Au8 -27.35(6) . .
S9 Au3 Au11 Au8 145.45(5) . .
Au10 Au3 Au11 Au8 -66.828(9) 5_666 .
S4 Au3 Au11 Au9 66.24(7) . 5_666
S9 Au3 Au11 Au9 -120.97(5) . 5_666
Au8 Au3 Au11 Au9 93.589(12) . 5_666
Au10 Au3 Au11 Au9 26.762(10) 5_666 5_666
S4 Au3 Au11 Au5 138.29(6) . 5_666
S9 Au3 Au11 Au5 -48.92(5) . 5_666
Au8 Au3 Au11 Au5 165.637(12) . 5_666
Au10 Au3 Au11 Au5 98.809(12) 5_666 5_666
S4 Au3 Au11 Au2 -132.01(7) . .
S9 Au3 Au11 Au2 40.78(5) . .
Au8 Au3 Au11 Au2 -104.663(12) . .
Au10 Au3 Au11 Au2 -171.491(14) 5_666 .
S1 Au8 Au12 S5 45.75(6) . .
Cd1 Au8 Au12 S5 -162.55(4) . .
Au10 Au8 Au12 S5 -93.05(4) 5_666 .
Au9 Au8 Au12 S5 128.01(4) . .
Au11 Au8 Au12 S5 -133.60(4) . .
Au7 Au8 Au12 S5 164.06(4) . .
Au3 Au8 Au12 S5 -62.67(4) . .
Au4 Au8 Au12 S5 -18.68(4) . .
Au1 Au8 Au12 S5 99.14(4) . .
S1 Au8 Au12 Cd1 -151.71(5) . .
Au10 Au8 Au12 Cd1 69.497(7) 5_666 .
Au9 Au8 Au12 Cd1 -69.443(7) . .
Au11 Au8 Au12 Cd1 28.946(7) . .
Au7 Au8 Au12 Cd1 -33.391(7) . .
Au3 Au8 Au12 Cd1 99.876(11) . .
Au4 Au8 Au12 Cd1 143.869(8) . .
Au1 Au8 Au12 Cd1 -98.315(10) . .
S1 Au8 Au12 Au11 -120.71(5) . 5_666
Cd1 Au8 Au12 Au11 30.998(8) . 5_666
Au10 Au8 Au12 Au11 100.495(11) 5_666 5_666
Au9 Au8 Au12 Au11 -38.445(9) . 5_666
Au11 Au8 Au12 Au11 59.945(13) . 5_666
Au7 Au8 Au12 Au11 -2.393(12) . 5_666
Au3 Au8 Au12 Au11 130.874(11) . 5_666
Au4 Au8 Au12 Au11 174.867(11) . 5_666
Au1 Au8 Au12 Au11 -67.316(13) . 5_666
S1 Au8 Au12 Au7 174.15(5) . 5_666
Cd1 Au8 Au12 Au7 -34.146(8) . 5_666
Au10 Au8 Au12 Au7 35.350(9) 5_666 5_666
Au9 Au8 Au12 Au7 -103.590(11) . 5_666
Au11 Au8 Au12 Au7 -5.200(12) . 5_666
Au7 Au8 Au12 Au7 -67.538(12) . 5_666
Au3 Au8 Au12 Au7 65.729(13) . 5_666
Au4 Au8 Au12 Au7 109.722(10) . 5_666
Au1 Au8 Au12 Au7 -132.461(11) . 5_666
S1 Au8 Au12 Au9 -82.26(5) . .
Cd1 Au8 Au12 Au9 69.443(7) . .
Au10 Au8 Au12 Au9 138.940(10) 5_666 .
Au11 Au8 Au12 Au9 98.389(10) . .
Au7 Au8 Au12 Au9 36.052(9) . .
Au3 Au8 Au12 Au9 169.319(13) . .
Au4 Au8 Au12 Au9 -146.688(9) . .
Au1 Au8 Au12 Au9 -28.871(10) . .
S1 Au8 Au12 Au10 138.80(5) . 5_666
Cd1 Au8 Au12 Au10 -69.497(7) . 5_666
Au9 Au8 Au12 Au10 -138.940(10) . 5_666
Au11 Au8 Au12 Au10 -40.551(9) . 5_666
Au7 Au8 Au12 Au10 -102.888(10) . 5_666
Au3 Au8 Au12 Au10 30.379(10) . 5_666
Au4 Au8 Au12 Au10 74.372(8) . 5_666
Au1 Au8 Au12 Au10 -167.811(12) . 5_666
S1 Au8 Au12 Au4 64.42(5) . .
Cd1 Au8 Au12 Au4 -143.869(8) . .
Au10 Au8 Au12 Au4 -74.372(8) 5_666 .
Au9 Au8 Au12 Au4 146.688(9) . .
Au11 Au8 Au12 Au4 -114.923(10) . .
Au7 Au8 Au12 Au4 -177.260(10) . .
Au3 Au8 Au12 Au4 -43.993(11) . .
Au1 Au8 Au12 Au4 117.817(11) . .
S1 Au8 Au12 Au5 -54.46(5) . .
Cd1 Au8 Au12 Au5 97.244(10) . .
Au10 Au8 Au12 Au5 166.741(12) 5_666 .
Au9 Au8 Au12 Au5 27.801(10) . .
Au11 Au8 Au12 Au5 126.190(10) . .
Au7 Au8 Au12 Au5 63.853(12) . .
Au3 Au8 Au12 Au5 -162.880(10) . .
Au4 Au8 Au12 Au5 -118.887(11) . .
Au1 Au8 Au12 Au5 -1.071(15) . .
S6 Au9 Au12 S5 47.84(7) . .
Cd1 Au9 Au12 S5 -153.20(5) . .
Au7 Au9 Au12 S5 -123.47(5) . .
Au8 Au9 Au12 S5 -83.60(5) . .
Au10 Au9 Au12 S5 171.83(5) . .
Au11 Au9 Au12 S5 137.53(5) 5_666 .
Au6 Au9 Au12 S5 -178.78(6) . .
Au5 Au9 Au12 S5 67.21(5) . .
Au1 Au9 Au12 S5 -54.21(5) . .
S6 Au9 Au12 Cd1 -158.95(4) . .
Au7 Au9 Au12 Cd1 29.730(8) . .
Au8 Au9 Au12 Cd1 69.604(7) . .
Au10 Au9 Au12 Cd1 -34.968(8) . .
Au11 Au9 Au12 Cd1 -69.261(8) 5_666 .
Au6 Au9 Au12 Cd1 -25.57(5) . .
Au5 Au9 Au12 Cd1 -139.580(9) . .
Au1 Au9 Au12 Cd1 98.990(11) . .
S6 Au9 Au12 Au11 -89.69(4) . 5_666
Cd1 Au9 Au12 Au11 69.261(8) . 5_666
Au7 Au9 Au12 Au11 98.991(11) . 5_666
Au8 Au9 Au12 Au11 138.865(10) . 5_666
Au10 Au9 Au12 Au11 34.293(10) . 5_666
Au6 Au9 Au12 Au11 43.69(5) . 5_666
Au5 Au9 Au12 Au11 -70.320(9) . 5_666
Au1 Au9 Au12 Au11 168.251(13) . 5_666
S6 Au9 Au12 Au8 131.44(4) . .
Cd1 Au9 Au12 Au8 -69.604(7) . .
Au7 Au9 Au12 Au8 -39.874(10) . .
Au10 Au9 Au12 Au8 -104.572(11) . .
Au11 Au9 Au12 Au8 -138.865(10) 5_666 .
Au6 Au9 Au12 Au8 -95.18(5) . .
Au5 Au9 Au12 Au8 150.815(10) . .
Au1 Au9 Au12 Au8 29.386(10) . .
S6 Au9 Au12 Au7 -130.71(4) . 5_666
Cd1 Au9 Au12 Au7 28.244(8) . 5_666
Au7 Au9 Au12 Au7 57.974(14) . 5_666
Au8 Au9 Au12 Au7 97.848(10) . 5_666
Au10 Au9 Au12 Au7 -6.724(13) . 5_666
Au11 Au9 Au12 Au7 -41.017(10) 5_666 5_666
Au6 Au9 Au12 Au7 2.67(6) . 5_666
Au5 Au9 Au12 Au7 -111.336(11) . 5_666
Au1 Au9 Au12 Au7 127.234(11) . 5_666
S6 Au9 Au12 Au10 166.20(4) . 5_666
Cd1 Au9 Au12 Au10 -34.848(7) . 5_666
Au7 Au9 Au12 Au10 -5.118(13) . 5_666
Au8 Au9 Au12 Au10 34.756(9) . 5_666
Au10 Au9 Au12 Au10 -69.816(12) . 5_666
Au11 Au9 Au12 Au10 -104.109(11) 5_666 5_666
Au6 Au9 Au12 Au10 -60.42(5) . 5_666
Au5 Au9 Au12 Au10 -174.429(11) . 5_666
Au1 Au9 Au12 Au10 64.142(13) . 5_666
S6 Au9 Au12 Au2 -59.11(4) . 5_666
Cd1 Au9 Au12 Au2 99.843(11) . 5_666
Au7 Au9 Au12 Au2 129.573(11) . 5_666
Au8 Au9 Au12 Au2 169.447(12) . 5_666
Au10 Au9 Au12 Au2 64.875(13) . 5_666
Au11 Au9 Au12 Au2 30.582(11) 5_666 5_666
Au6 Au9 Au12 Au2 74.27(5) . 5_666
Au5 Au9 Au12 Au2 -39.738(10) . 5_666
Au1 Au9 Au12 Au2 -161.167(10) . 5_666
S6 Au9 Au12 Au4 99.33(4) . .
Cd1 Au9 Au12 Au4 -101.715(9) . .
Au7 Au9 Au12 Au4 -71.985(12) . .
Au8 Au9 Au12 Au4 -32.111(9) . .
Au10 Au9 Au12 Au4 -136.683(10) . .
Au11 Au9 Au12 Au4 -170.976(11) 5_666 .
Au6 Au9 Au12 Au4 -127.29(5) . .
Au5 Au9 Au12 Au4 118.705(10) . .
Au1 Au9 Au12 Au4 -2.725(14) . .
S6 Au9 Au12 Au5 -19.37(4) . .
Cd1 Au9 Au12 Au5 139.580(9) . .
Au7 Au9 Au12 Au5 169.311(11) . .
Au8 Au9 Au12 Au5 -150.815(10) . .
Au10 Au9 Au12 Au5 104.612(10) . .
Au11 Au9 Au12 Au5 70.320(9) 5_666 .
Au6 Au9 Au12 Au5 114.01(5) . .
Au1 Au9 Au12 Au5 -121.430(12) . .
S4 Au4 Au12 S5 178.26(8) . .
Au8 Au4 Au12 S5 154.62(5) . .
Au10 Au4 Au12 S5 -140.59(5) 5_666 .
S4 Au4 Au12 Cd1 -8.97(6) . .
S5 Au4 Au12 Cd1 172.78(5) . .
Au8 Au4 Au12 Cd1 -32.598(7) . .
Au10 Au4 Au12 Cd1 32.182(7) 5_666 .
S4 Au4 Au12 Au8 23.63(6) . .
S5 Au4 Au12 Au8 -154.62(5) . .
Au10 Au4 Au12 Au8 64.780(8) 5_666 .
S4 Au4 Au12 Au7 -73.12(6) . 5_666
S5 Au4 Au12 Au7 108.63(5) . 5_666
Au8 Au4 Au12 Au7 -96.748(10) . 5_666
Au10 Au4 Au12 Au7 -31.968(9) 5_666 5_666
S4 Au4 Au12 Au9 54.38(6) . .
S5 Au4 Au12 Au9 -123.88(5) . .
Au8 Au4 Au12 Au9 30.746(9) . .
Au10 Au4 Au12 Au9 95.526(10) 5_666 .
S4 Au4 Au12 Au10 -41.15(6) . 5_666
S5 Au4 Au12 Au10 140.59(5) . 5_666
Au8 Au4 Au12 Au10 -64.780(8) . 5_666
S4 Au4 Au12 Au2 -147.97(6) . 5_666
S5 Au4 Au12 Au2 33.77(5) . 5_666
Au8 Au4 Au12 Au2 -171.602(12) . 5_666
Au10 Au4 Au12 Au2 -106.821(11) 5_666 5_666
S4 Au4 Au12 Au5 124.56(6) . .
S5 Au4 Au12 Au5 -53.70(5) . .
Au8 Au4 Au12 Au5 100.927(12) . .
Au10 Au4 Au12 Au5 165.707(13) 5_666 .
S8 Au5 Au12 S5 58.47(6) 5_666 .
S6 Au5 Au12 S5 -115.30(6) . .
Au11 Au5 Au12 S5 151.82(4) 5_666 .
Au9 Au5 Au12 S5 -135.05(4) . .
S8 Au5 Au12 Cd1 -131.11(4) 5_666 .
S6 Au5 Au12 Cd1 55.12(5) . .
Au11 Au5 Au12 Cd1 -37.755(8) 5_666 .
Au9 Au5 Au12 Cd1 35.372(7) . .
S8 Au5 Au12 Au11 -93.36(4) 5_666 5_666
S6 Au5 Au12 Au11 92.88(5) . 5_666
Au9 Au5 Au12 Au11 73.127(8) . 5_666
S8 Au5 Au12 Au8 166.44(4) 5_666 .
S6 Au5 Au12 Au8 -7.33(5) . .
Au11 Au5 Au12 Au8 -100.205(11) 5_666 .
Au9 Au5 Au12 Au8 -27.079(9) . .
S8 Au5 Au12 Au7 -67.80(4) 5_666 5_666
S6 Au5 Au12 Au7 118.43(4) . 5_666
Au11 Au5 Au12 Au7 25.556(10) 5_666 5_666
Au9 Au5 Au12 Au7 98.683(11) . 5_666
S8 Au5 Au12 Au9 -166.48(4) 5_666 .
S6 Au5 Au12 Au9 19.75(4) . .
Au11 Au5 Au12 Au9 -73.127(8) 5_666 .
S8 Au5 Au12 Au10 -145.06(6) 5_666 5_666
S6 Au5 Au12 Au10 41.18(6) . 5_666
Au11 Au5 Au12 Au10 -51.70(4) 5_666 5_666
Au9 Au5 Au12 Au10 21.43(4) . 5_666
S8 Au5 Au12 Au2 -22.72(4) 5_666 5_666
S6 Au5 Au12 Au2 163.51(5) . 5_666
Au11 Au5 Au12 Au2 70.636(8) 5_666 5_666
Au9 Au5 Au12 Au2 143.763(10) . 5_666
S8 Au5 Au12 Au4 94.06(4) 5_666 .
S6 Au5 Au12 Au4 -79.70(5) . .
Au11 Au5 Au12 Au4 -172.580(13) 5_666 .
Au9 Au5 Au12 Au4 -99.454(12) . .
S1 C1 C2 C3 173.8(6) . .
C1 C2 C3 C4 -61.8(11) . .
C1 C2 C3 C8 114.8(9) . .
C2 C3 C4 C5 177.2(7) . .
C8 C3 C4 C5 0.6(11) . .
C3 C4 C5 C6 -0.6(12) . .
C4 C5 C6 C7 2.6(12) . .
C5 C6 C7 C8 -4.8(12) . .
C6 C7 C8 C3 5.0(12) . .
C4 C3 C8 C7 -2.6(10) . .
C2 C3 C8 C7 -179.4(7) . .
S2 C9 C10 C11 -172.4(5) . .
C9 C10 C11 C12 147.9(7) . .
C9 C10 C11 C16 -32.2(10) . .
C16 C11 C12 C13 -0.3(11) . .
C10 C11 C12 C13 179.5(7) . .
C11 C12 C13 C14 1.1(11) . .
C12 C13 C14 C15 -2.9(12) . .
C13 C14 C15 C16 4.1(11) . .
C14 C15 C16 C11 -3.3(12) . .
C12 C11 C16 C15 1.5(11) . .
C10 C11 C16 C15 -178.4(7) . .
S3 C17 C18 C19 -172.6(4) . .
C17 C18 C19 C20 -111.2(7) . .
C17 C18 C19 C24 71.5(7) . .
C24 C19 C20 C21 1.8(11) . .
C18 C19 C20 C21 -175.5(7) . .
C19 C20 C21 C22 -1.1(12) . .
C20 C21 C22 C23 1.7(11) . .
C21 C22 C23 C24 -3.0(9) . .
C20 C19 C24 C23 -3.0(10) . .
C18 C19 C24 C23 174.5(6) . .
C22 C23 C24 C19 3.7(10) . .
S4 C25 C26 C27 -64.9(8) . .
C25 C26 C27 C28 -82.1(9) . .
C25 C26 C27 C32 99.9(8) . .
C32 C27 C28 C29 -2.1(13) . .
C26 C27 C28 C29 180.0(7) . .
C27 C28 C29 C30 -0.2(12) . .
C28 C29 C30 C31 1.2(12) . .
C29 C30 C31 C32 0.3(12) . .
C30 C31 C32 C27 -2.5(12) . .
C28 C27 C32 C31 3.5(12) . .
C26 C27 C32 C31 -178.3(7) . .
S5 C33 C34 C35 166.9(5) . .
C33 C34 C35 C40 -84.7(9) . .
C33 C34 C35 C36 95.5(8) . .
C40 C35 C36 C37 -0.3(11) . .
C34 C35 C36 C37 179.5(7) . .
C35 C36 C37 C38 2.7(12) . .
C36 C37 C38 C39 -2.3(12) . .
C37 C38 C39 C40 -0.6(12) . .
C36 C35 C40 C39 -2.8(12) . .
C34 C35 C40 C39 177.4(7) . .
C38 C39 C40 C35 3.3(13) . .
S6 C41 C42 C43 65.6(8) . .
C41 C42 C43 C48 -79.2(9) . .
C41 C42 C43 C44 90.3(9) . .
C48 C43 C44 C45 -4.0(11) . .
C42 C43 C44 C45 -173.1(6) . .
C43 C44 C45 C46 2.8(10) . .
C44 C45 C46 C47 -1.7(10) . .
C45 C46 C47 C48 1.8(11) . .
C44 C43 C48 C47 4.1(12) . .
C42 C43 C48 C47 173.2(7) . .
C46 C47 C48 C43 -2.9(11) . .
S7 C49 C50 C51 174.9(5) . .
C49 C50 C51 C52 -100.8(7) . .
C49 C50 C51 C56 84.2(9) . .
C56 C51 C52 C53 -3.8(12) . .
C50 C51 C52 C53 -179.3(8) . .
C51 C52 C53 C54 0.0(15) . .
C52 C53 C54 C55 1.6(15) . .
C53 C54 C55 C56 0.6(13) . .
C52 C51 C56 C55 5.9(12) . .
C50 C51 C56 C55 -179.3(7) . .
C54 C55 C56 C51 -4.4(13) . .
S8 C57 C58 C59 -66.1(6) . .
C57 C58 C59 C64 -94.1(7) . .
C57 C58 C59 C60 88.8(8) . .
C64 C59 C60 C61 1.0(11) . .
C58 C59 C60 C61 177.8(6) . .
C59 C60 C61 C62 0.8(11) . .
C60 C61 C62 C63 -1.9(10) . .
C61 C62 C63 C64 1.2(10) . .
C60 C59 C64 C63 -1.7(11) . .
C58 C59 C64 C63 -178.9(6) . .
C62 C63 C64 C59 0.6(11) . .
S9 C65 C66 C67 -73.5(7) . .
C65 C66 C67 C68 -77.3(8) . .
C65 C66 C67 C72 85.9(8) . .
C72 C67 C68 C69 7.0(10) . .
C66 C67 C68 C69 169.7(6) . .
C67 C68 C69 C70 -4.1(10) . .
C68 C69 C70 C71 1.1(10) . .
C69 C70 C71 C72 -1.0(10) . .
C70 C71 C72 C67 3.6(10) . .
C68 C67 C72 C71 -6.7(10) . .
C66 C67 C72 C71 -168.9(6) . .
S9 Au11 Cd1 Au12 6.17(8) . .
Au12 Au11 Cd1 Au12 180.0 5_666 .
Au10 Au11 Cd1 Au12 -34.750(9) 5_666 .
Au7 Au11 Cd1 Au12 107.068(8) . .
Au8 Au11 Cd1 Au12 33.772(8) . .
Au9 Au11 Cd1 Au12 -107.083(8) 5_666 .
Au5 Au11 Cd1 Au12 -138.206(9) 5_666 .
Au2 Au11 Cd1 Au12 143.922(8) . .
Au3 Au11 Cd1 Au12 1.530(11) . .
S9 Au11 Cd1 Au9 -66.75(8) . .
Au12 Au11 Cd1 Au9 107.083(8) 5_666 .
Au10 Au11 Cd1 Au9 -107.667(8) 5_666 .
Au7 Au11 Cd1 Au9 34.152(9) . .
Au8 Au11 Cd1 Au9 -39.144(8) . .
Au9 Au11 Cd1 Au9 180.0 5_666 .
Au5 Au11 Cd1 Au9 148.877(8) 5_666 .
Au2 Au11 Cd1 Au9 71.005(10) . .
Au3 Au11 Cd1 Au9 -71.386(9) . .
S9 Au11 Cd1 Au9 113.25(8) . 5_666
Au12 Au11 Cd1 Au9 -72.917(8) 5_666 5_666
Au10 Au11 Cd1 Au9 72.333(8) 5_666 5_666
Au7 Au11 Cd1 Au9 -145.849(9) . 5_666
Au8 Au11 Cd1 Au9 140.856(8) . 5_666
Au5 Au11 Cd1 Au9 -31.123(8) 5_666 5_666
Au2 Au11 Cd1 Au9 -108.995(10) . 5_666
Au3 Au11 Cd1 Au9 108.614(9) . 5_666
S9 Au11 Cd1 Au7 79.10(8) . 5_666
Au12 Au11 Cd1 Au7 -107.067(8) 5_666 5_666
Au10 Au11 Cd1 Au7 38.183(9) 5_666 5_666
Au7 Au11 Cd1 Au7 180.0 . 5_666
Au8 Au11 Cd1 Au7 106.705(8) . 5_666
Au9 Au11 Cd1 Au7 -34.150(9) 5_666 5_666
Au5 Au11 Cd1 Au7 -65.273(11) 5_666 5_666
Au2 Au11 Cd1 Au7 -143.145(9) . 5_666
Au3 Au11 Cd1 Au7 74.463(10) . 5_666
S9 Au11 Cd1 Au7 -100.90(8) . .
Au12 Au11 Cd1 Au7 72.932(8) 5_666 .
Au10 Au11 Cd1 Au7 -141.818(9) 5_666 .
Au8 Au11 Cd1 Au7 -73.295(8) . .
Au9 Au11 Cd1 Au7 145.849(9) 5_666 .
Au5 Au11 Cd1 Au7 114.726(11) 5_666 .
Au2 Au11 Cd1 Au7 36.854(9) . .
Au3 Au11 Cd1 Au7 -105.537(10) . .
S1 Au8 Cd1 Au11 91.43(9) . 5_666
Au10 Au8 Cd1 Au11 -107.557(8) 5_666 5_666
Au9 Au8 Cd1 Au11 40.442(8) . 5_666
Au12 Au8 Cd1 Au11 -32.867(8) . 5_666
Au11 Au8 Cd1 Au11 180.0 . 5_666
Au7 Au8 Cd1 Au11 108.649(8) . 5_666
Au3 Au8 Cd1 Au11 -144.776(9) . 5_666
Au4 Au8 Cd1 Au11 -67.330(10) . 5_666
Au1 Au8 Cd1 Au11 77.367(10) . 5_666
S1 Au8 Cd1 Au11 -88.57(9) . .
Au10 Au8 Cd1 Au11 72.443(8) 5_666 .
Au9 Au8 Cd1 Au11 -139.558(8) . .
Au12 Au8 Cd1 Au11 147.133(8) . .
Au7 Au8 Cd1 Au11 -71.351(8) . .
Au3 Au8 Cd1 Au11 35.224(9) . .
Au4 Au8 Cd1 Au11 112.670(10) . .
Au1 Au8 Cd1 Au11 -102.633(10) . .
Au12 Au8 Cd1 Au10 74.690(8) . 5_666
Au11 Au8 Cd1 Au10 -72.444(8) . 5_666
Au7 Au8 Cd1 Au10 -143.795(9) . 5_666
Au3 Au8 Cd1 Au10 -37.219(9) . 5_666
Au4 Au8 Cd1 Au10 40.226(9) . 5_666
Au1 Au8 Cd1 Au10 -175.077(11) . 5_666
S1 Au8 Cd1 Au12 -55.70(9) . 5_666
Au10 Au8 Cd1 Au12 105.311(8) 5_666 5_666
Au9 Au8 Cd1 Au12 -106.691(8) . 5_666
Au12 Au8 Cd1 Au12 180.0 . 5_666
Au11 Au8 Cd1 Au12 32.867(8) . 5_666
Au7 Au8 Cd1 Au12 -38.484(8) . 5_666
Au3 Au8 Cd1 Au12 68.091(10) . 5_666
Au4 Au8 Cd1 Au12 145.537(8) . 5_666
Au1 Au8 Cd1 Au12 -69.766(10) . 5_666
S1 Au8 Cd1 Au12 124.30(9) . .
Au10 Au8 Cd1 Au12 -74.690(8) 5_666 .
Au9 Au8 Cd1 Au12 73.309(8) . .
Au11 Au8 Cd1 Au12 -147.133(8) . .
Au7 Au8 Cd1 Au12 141.516(8) . .
Au3 Au8 Cd1 Au12 -111.909(10) . .
Au4 Au8 Cd1 Au12 -34.463(8) . .
Au1 Au8 Cd1 Au12 110.234(10) . .
S1 Au8 Cd1 Au9 50.99(9) . .
Au10 Au8 Cd1 Au9 -147.998(9) 5_666 .
Au12 Au8 Cd1 Au9 -73.309(8) . .
Au11 Au8 Cd1 Au9 139.558(8) . .
Au7 Au8 Cd1 Au9 68.207(8) . .
Au3 Au8 Cd1 Au9 174.783(11) . .
Au4 Au8 Cd1 Au9 -107.772(10) . .
Au1 Au8 Cd1 Au9 36.925(8) . .
S1 Au8 Cd1 Au9 -129.01(9) . 5_666
Au10 Au8 Cd1 Au9 32.003(9) 5_666 5_666
Au9 Au8 Cd1 Au9 180.0 . 5_666
Au12 Au8 Cd1 Au9 106.693(8) . 5_666
Au11 Au8 Cd1 Au9 -40.440(8) . 5_666
Au7 Au8 Cd1 Au9 -111.792(8) . 5_666
Au3 Au8 Cd1 Au9 -5.216(11) . 5_666
Au4 Au8 Cd1 Au9 72.229(10) . 5_666
Au1 Au8 Cd1 Au9 -143.074(8) . 5_666
S1 Au8 Cd1 Au7 162.78(9) . 5_666
Au10 Au8 Cd1 Au7 -36.206(9) 5_666 5_666
Au9 Au8 Cd1 Au7 111.792(8) . 5_666
Au12 Au8 Cd1 Au7 38.484(8) . 5_666
Au11 Au8 Cd1 Au7 -108.650(8) . 5_666
Au7 Au8 Cd1 Au7 180.0 . 5_666
Au3 Au8 Cd1 Au7 -73.425(10) . 5_666
Au4 Au8 Cd1 Au7 4.020(11) . 5_666
Au1 Au8 Cd1 Au7 148.717(8) . 5_666
S1 Au8 Cd1 Au7 -17.22(9) . .
Au10 Au8 Cd1 Au7 143.795(9) 5_666 .
Au9 Au8 Cd1 Au7 -68.207(8) . .
Au12 Au8 Cd1 Au7 -141.516(8) . .
Au11 Au8 Cd1 Au7 71.351(8) . .
Au3 Au8 Cd1 Au7 106.575(10) . .
Au4 Au8 Cd1 Au7 -175.979(11) . .
Au1 Au8 Cd1 Au7 -31.282(8) . .
S3 Au10 Cd1 Au11 -114.54(9) . 5_666
Au8 Au10 Cd1 Au11 74.563(8) 5_666 5_666
Au7 Au10 Cd1 Au11 -141.962(9) . 5_666
Au9 Au10 Cd1 Au11 -74.072(8) . 5_666
Au12 Au10 Cd1 Au11 146.695(9) 5_666 5_666
Au3 Au10 Cd1 Au11 38.502(9) 5_666 5_666
Au6 Au10 Cd1 Au11 -108.208(11) . 5_666
Au4 Au10 Cd1 Au11 113.374(10) 5_666 5_666
S3 Au10 Cd1 Au11 65.46(9) . .
Au8 Au10 Cd1 Au11 -105.438(8) 5_666 .
Au11 Au10 Cd1 Au11 180.0 5_666 .
Au7 Au10 Cd1 Au11 38.037(9) . .
Au9 Au10 Cd1 Au11 105.927(8) . .
Au12 Au10 Cd1 Au11 -33.306(9) 5_666 .
Au3 Au10 Cd1 Au11 -141.499(9) 5_666 .
Au6 Au10 Cd1 Au11 71.791(11) . .
Au4 Au10 Cd1 Au11 -66.627(10) 5_666 .
S3 Au10 Cd1 Au8 170.90(10) . 5_666
Au11 Au10 Cd1 Au8 -74.563(8) 5_666 5_666
Au7 Au10 Cd1 Au8 143.475(9) . 5_666
Au9 Au10 Cd1 Au8 -148.635(9) . 5_666
Au12 Au10 Cd1 Au8 72.132(9) 5_666 5_666
Au3 Au10 Cd1 Au8 -36.061(9) 5_666 5_666
Au6 Au10 Cd1 Au8 177.229(12) . 5_666
Au4 Au10 Cd1 Au8 38.811(8) 5_666 5_666
S3 Au10 Cd1 Au8 -9.10(10) . .
Au8 Au10 Cd1 Au8 180.0 5_666 .
Au11 Au10 Cd1 Au8 105.439(8) 5_666 .
Au7 Au10 Cd1 Au8 -36.523(9) . .
Au9 Au10 Cd1 Au8 31.366(9) . .
Au12 Au10 Cd1 Au8 -107.867(9) 5_666 .
Au3 Au10 Cd1 Au8 143.941(9) 5_666 .
Au6 Au10 Cd1 Au8 -2.770(12) . .
Au4 Au10 Cd1 Au8 -141.188(8) 5_666 .
S3 Au10 Cd1 Au12 98.77(9) . 5_666
Au8 Au10 Cd1 Au12 -72.132(8) 5_666 5_666
Au11 Au10 Cd1 Au12 -146.695(9) 5_666 5_666
Au7 Au10 Cd1 Au12 71.343(9) . 5_666
Au9 Au10 Cd1 Au12 139.233(9) . 5_666
Au3 Au10 Cd1 Au12 -108.193(11) 5_666 5_666
Au6 Au10 Cd1 Au12 105.097(11) . 5_666
Au4 Au10 Cd1 Au12 -33.321(9) 5_666 5_666
S3 Au10 Cd1 Au12 -81.23(9) . .
Au8 Au10 Cd1 Au12 107.868(8) 5_666 .
Au11 Au10 Cd1 Au12 33.305(9) 5_666 .
Au7 Au10 Cd1 Au12 -108.657(9) . .
Au9 Au10 Cd1 Au12 -40.767(9) . .
Au12 Au10 Cd1 Au12 180.0 5_666 .
Au3 Au10 Cd1 Au12 71.807(11) 5_666 .
Au6 Au10 Cd1 Au12 -74.903(11) . .
Au4 Au10 Cd1 Au12 146.679(9) 5_666 .
S3 Au10 Cd1 Au9 -40.46(9) . .
Au8 Au10 Cd1 Au9 148.635(9) 5_666 .
Au11 Au10 Cd1 Au9 74.072(8) 5_666 .
Au7 Au10 Cd1 Au9 -67.890(8) . .
Au12 Au10 Cd1 Au9 -139.233(9) 5_666 .
Au3 Au10 Cd1 Au9 112.574(11) 5_666 .
Au6 Au10 Cd1 Au9 -34.136(9) . .
Au4 Au10 Cd1 Au9 -172.554(11) 5_666 .
S3 Au10 Cd1 Au9 139.53(9) . 5_666
Au8 Au10 Cd1 Au9 -31.367(9) 5_666 5_666
Au11 Au10 Cd1 Au9 -105.930(8) 5_666 5_666
Au7 Au10 Cd1 Au9 112.108(8) . 5_666
Au9 Au10 Cd1 Au9 180.0 . 5_666
Au12 Au10 Cd1 Au9 40.765(9) 5_666 5_666
Au3 Au10 Cd1 Au9 -67.428(11) 5_666 5_666
Au6 Au10 Cd1 Au9 145.862(9) . 5_666
Au4 Au10 Cd1 Au9 7.444(11) 5_666 5_666
S3 Au10 Cd1 Au7 -152.57(9) . 5_666
Au8 Au10 Cd1 Au7 36.525(9) 5_666 5_666
Au11 Au10 Cd1 Au7 -38.038(9) 5_666 5_666
Au7 Au10 Cd1 Au7 180.0 . 5_666
Au9 Au10 Cd1 Au7 -112.110(8) . 5_666
Au12 Au10 Cd1 Au7 108.657(9) 5_666 5_666
Au3 Au10 Cd1 Au7 0.464(12) 5_666 5_666
Au6 Au10 Cd1 Au7 -146.246(9) . 5_666
Au4 Au10 Cd1 Au7 75.336(10) 5_666 5_666
S3 Au10 Cd1 Au7 27.43(9) . .
Au8 Au10 Cd1 Au7 -143.475(9) 5_666 .
Au11 Au10 Cd1 Au7 141.962(9) 5_666 .
Au9 Au10 Cd1 Au7 67.890(8) . .
Au12 Au10 Cd1 Au7 -71.343(9) 5_666 .
Au3 Au10 Cd1 Au7 -179.536(12) 5_666 .
Au6 Au10 Cd1 Au7 33.754(9) . .
Au4 Au10 Cd1 Au7 -104.664(10) 5_666 .
S5 Au12 Cd1 Au11 -166.60(10) . 5_666
Au8 Au12 Cd1 Au11 145.716(8) . 5_666
Au7 Au12 Cd1 Au11 -73.372(8) 5_666 5_666
Au9 Au12 Cd1 Au11 75.190(8) . 5_666
Au10 Au12 Cd1 Au11 -145.686(9) 5_666 5_666
Au2 Au12 Cd1 Au11 -36.659(8) 5_666 5_666
Au4 Au12 Cd1 Au11 -179.989(11) . 5_666
Au5 Au12 Cd1 Au11 38.520(8) . 5_666
S5 Au12 Cd1 Au11 13.41(10) . .
Au11 Au12 Cd1 Au11 180.0 5_666 .
Au8 Au12 Cd1 Au11 -34.283(8) . .
Au7 Au12 Cd1 Au11 106.629(8) 5_666 .
Au9 Au12 Cd1 Au11 -104.810(8) . .
Au10 Au12 Cd1 Au11 34.315(9) 5_666 .
Au2 Au12 Cd1 Au11 143.342(8) 5_666 .
Au4 Au12 Cd1 Au11 0.012(11) . .
Au5 Au12 Cd1 Au11 -141.479(8) . .
S5 Au12 Cd1 Au8 -132.31(10) . 5_666
Au11 Au12 Cd1 Au8 34.285(8) 5_666 5_666
Au8 Au12 Cd1 Au8 180.0 . 5_666
Au7 Au12 Cd1 Au8 -39.087(8) 5_666 5_666
Au9 Au12 Cd1 Au8 109.475(8) . 5_666
Au10 Au12 Cd1 Au8 -111.401(8) 5_666 5_666
Au2 Au12 Cd1 Au8 -2.374(11) 5_666 5_666
Au4 Au12 Cd1 Au8 -145.704(8) . 5_666
Au5 Au12 Cd1 Au8 72.805(10) . 5_666
S5 Au12 Cd1 Au8 47.69(10) . .
Au11 Au12 Cd1 Au8 -145.716(8) 5_666 .
Au7 Au12 Cd1 Au8 140.912(8) 5_666 .
Au9 Au12 Cd1 Au8 -70.527(8) . .
Au10 Au12 Cd1 Au8 68.597(8) 5_666 .
Au2 Au12 Cd1 Au8 177.625(11) 5_666 .
Au4 Au12 Cd1 Au8 34.295(8) . .
Au5 Au12 Cd1 Au8 -107.196(10) . .
S5 Au12 Cd1 Au10 159.09(10) . .
Au11 Au12 Cd1 Au10 -34.315(9) 5_666 .
Au8 Au12 Cd1 Au10 111.401(8) . .
Au7 Au12 Cd1 Au10 -107.687(8) 5_666 .
Au9 Au12 Cd1 Au10 40.875(9) . .
Au10 Au12 Cd1 Au10 180.0 5_666 .
Au2 Au12 Cd1 Au10 -70.974(10) 5_666 .
Au4 Au12 Cd1 Au10 145.696(8) . .
Au5 Au12 Cd1 Au10 4.205(11) . .
S5 Au12 Cd1 Au10 -20.91(10) . 5_666
Au11 Au12 Cd1 Au10 145.686(9) 5_666 5_666
Au8 Au12 Cd1 Au10 -68.597(8) . 5_666
Au7 Au12 Cd1 Au10 72.314(8) 5_666 5_666
Au9 Au12 Cd1 Au10 -139.124(9) . 5_666
Au2 Au12 Cd1 Au10 109.027(10) 5_666 5_666
Au4 Au12 Cd1 Au10 -34.303(8) . 5_666
Au5 Au12 Cd1 Au10 -175.793(11) . 5_666
S5 Au12 Cd1 Au9 118.21(10) . .
Au11 Au12 Cd1 Au9 -75.190(8) 5_666 .
Au8 Au12 Cd1 Au9 70.527(8) . .
Au7 Au12 Cd1 Au9 -148.562(9) 5_666 .
Au10 Au12 Cd1 Au9 139.124(9) 5_666 .
Au2 Au12 Cd1 Au9 -111.849(10) 5_666 .
Au4 Au12 Cd1 Au9 104.821(10) . .
Au5 Au12 Cd1 Au9 -36.669(8) . .
S5 Au12 Cd1 Au9 -61.78(10) . 5_666
Au11 Au12 Cd1 Au9 104.813(8) 5_666 5_666
Au8 Au12 Cd1 Au9 -109.471(8) . 5_666
Au7 Au12 Cd1 Au9 31.441(9) 5_666 5_666
Au9 Au12 Cd1 Au9 180.0 . 5_666
Au10 Au12 Cd1 Au9 -40.873(9) 5_666 5_666
Au2 Au12 Cd1 Au9 68.154(10) 5_666 5_666
Au4 Au12 Cd1 Au9 -75.176(10) . 5_666
Au5 Au12 Cd1 Au9 143.333(8) . 5_666
S5 Au12 Cd1 Au7 -93.22(10) . 5_666
Au11 Au12 Cd1 Au7 73.372(8) 5_666 5_666
Au8 Au12 Cd1 Au7 -140.912(8) . 5_666
Au9 Au12 Cd1 Au7 148.562(9) . 5_666
Au10 Au12 Cd1 Au7 -72.314(8) 5_666 5_666
Au2 Au12 Cd1 Au7 36.713(8) 5_666 5_666
Au4 Au12 Cd1 Au7 -106.617(10) . 5_666
Au5 Au12 Cd1 Au7 111.893(10) . 5_666
S5 Au12 Cd1 Au7 86.78(10) . .
Au11 Au12 Cd1 Au7 -106.627(8) 5_666 .
Au8 Au12 Cd1 Au7 39.089(8) . .
Au7 Au12 Cd1 Au7 180.0 5_666 .
Au9 Au12 Cd1 Au7 -31.437(9) . .
Au10 Au12 Cd1 Au7 107.687(8) 5_666 .
Au2 Au12 Cd1 Au7 -143.286(8) 5_666 .
Au4 Au12 Cd1 Au7 73.384(10) . .
Au5 Au12 Cd1 Au7 -68.106(10) . .
S6 Au9 Cd1 Au11 -13.18(9) . 5_666
Au7 Au9 Cd1 Au11 144.605(9) . 5_666
Au8 Au9 Cd1 Au11 -139.826(8) . 5_666
Au12 Au9 Cd1 Au11 -67.867(9) . 5_666
Au10 Au9 Cd1 Au11 71.073(8) . 5_666
Au6 Au9 Cd1 Au11 106.401(10) . 5_666
Au5 Au9 Cd1 Au11 -29.867(8) . 5_666
Au1 Au9 Cd1 Au11 -177.658(11) . 5_666
S6 Au9 Cd1 Au11 166.82(9) . .
Au7 Au9 Cd1 Au11 -35.396(9) . .
Au8 Au9 Cd1 Au11 40.174(8) . .
Au12 Au9 Cd1 Au11 112.133(9) . .
Au10 Au9 Cd1 Au11 -108.928(8) . .
Au11 Au9 Cd1 Au11 180.0 5_666 .
Au6 Au9 Cd1 Au11 -73.599(10) . .
Au5 Au9 Cd1 Au11 150.133(8) . .
Au1 Au9 Cd1 Au11 2.342(11) . .
S6 Au9 Cd1 Au8 -53.36(9) . 5_666
Au7 Au9 Cd1 Au8 104.430(8) . 5_666
Au8 Au9 Cd1 Au8 180.0 . 5_666
Au12 Au9 Cd1 Au8 -108.042(8) . 5_666
Au10 Au9 Cd1 Au8 30.898(9) . 5_666
Au11 Au9 Cd1 Au8 -40.175(8) 5_666 5_666
Au6 Au9 Cd1 Au8 66.226(10) . 5_666
Au5 Au9 Cd1 Au8 -70.042(10) . 5_666
Au1 Au9 Cd1 Au8 142.167(8) . 5_666
S6 Au9 Cd1 Au8 126.64(9) . .
Au7 Au9 Cd1 Au8 -75.569(8) . .
Au12 Au9 Cd1 Au8 71.959(8) . .
Au10 Au9 Cd1 Au8 -149.102(9) . .
Au11 Au9 Cd1 Au8 139.826(8) 5_666 .
Au6 Au9 Cd1 Au8 -113.773(10) . .
Au5 Au9 Cd1 Au8 109.959(10) . .
Au1 Au9 Cd1 Au8 -37.832(8) . .
S6 Au9 Cd1 Au10 -84.25(9) . .
Au7 Au9 Cd1 Au10 73.532(8) . .
Au8 Au9 Cd1 Au10 149.102(9) . .
Au12 Au9 Cd1 Au10 -138.939(9) . .
Au11 Au9 Cd1 Au10 -71.073(8) 5_666 .
Au6 Au9 Cd1 Au10 35.329(8) . .
Au5 Au9 Cd1 Au10 -100.939(10) . .
Au1 Au9 Cd1 Au10 111.270(10) . .
S6 Au9 Cd1 Au10 95.75(9) . 5_666
Au7 Au9 Cd1 Au10 -106.465(8) . 5_666
Au8 Au9 Cd1 Au10 -30.896(9) . 5_666
Au12 Au9 Cd1 Au10 41.063(9) . 5_666
Au10 Au9 Cd1 Au10 180.0 . 5_666
Au11 Au9 Cd1 Au10 108.930(8) 5_666 5_666
Au6 Au9 Cd1 Au10 -144.669(8) . 5_666
Au5 Au9 Cd1 Au10 79.063(10) . 5_666
Au1 Au9 Cd1 Au10 -68.728(10) . 5_666
S6 Au9 Cd1 Au12 -125.32(9) . 5_666
Au7 Au9 Cd1 Au12 32.472(9) . 5_666
Au8 Au9 Cd1 Au12 108.041(8) . 5_666
Au12 Au9 Cd1 Au12 180.0 . 5_666
Au10 Au9 Cd1 Au12 -41.060(9) . 5_666
Au11 Au9 Cd1 Au12 -112.133(9) 5_666 5_666
Au6 Au9 Cd1 Au12 -5.732(11) . 5_666
Au5 Au9 Cd1 Au12 -142.000(9) . 5_666
Au1 Au9 Cd1 Au12 70.209(11) . 5_666
S6 Au9 Cd1 Au12 54.68(9) . .
Au7 Au9 Cd1 Au12 -147.528(9) . .
Au8 Au9 Cd1 Au12 -71.959(8) . .
Au10 Au9 Cd1 Au12 138.939(9) . .
Au11 Au9 Cd1 Au12 67.867(9) 5_666 .
Au6 Au9 Cd1 Au12 174.268(11) . .
Au5 Au9 Cd1 Au12 38.000(9) . .
Au1 Au9 Cd1 Au12 -109.791(11) . .
Au8 Au9 Cd1 Au7 75.569(8) . .
Au12 Au9 Cd1 Au7 147.528(9) . .
Au10 Au9 Cd1 Au7 -73.532(8) . .
Au11 Au9 Cd1 Au7 -144.605(9) 5_666 .
Au6 Au9 Cd1 Au7 -38.204(8) . .
Au5 Au9 Cd1 Au7 -174.471(11) . .
Au1 Au9 Cd1 Au7 37.737(9) . .
S7 Au7 Cd1 Au11 139.35(9) . 5_666
Au9 Au7 Cd1 Au11 -35.990(9) . 5_666
Au12 Au7 Cd1 Au11 111.339(8) 5_666 5_666
Au11 Au7 Cd1 Au11 180.0 . 5_666
Au10 Au7 Cd1 Au11 37.949(9) . 5_666
Au8 Au7 Cd1 Au11 -107.057(8) . 5_666
Au6 Au7 Cd1 Au11 2.641(12) . 5_666
Au1 Au7 Cd1 Au11 -74.456(10) . 5_666
Au2 Au7 Cd1 Au11 145.336(8) . 5_666
S7 Au7 Cd1 Au11 -40.65(9) . .
Au9 Au7 Cd1 Au11 144.009(9) . .
Au12 Au7 Cd1 Au11 -68.662(8) 5_666 .
Au10 Au7 Cd1 Au11 -142.052(9) . .
Au8 Au7 Cd1 Au11 72.942(8) . .
Au6 Au7 Cd1 Au11 -177.360(12) . .
Au1 Au7 Cd1 Au11 105.543(10) . .
Au2 Au7 Cd1 Au11 -34.665(8) . .
S7 Au7 Cd1 Au8 66.41(9) . 5_666
Au9 Au7 Cd1 Au8 -108.934(8) . 5_666
Au12 Au7 Cd1 Au8 38.395(9) 5_666 5_666
Au11 Au7 Cd1 Au8 107.057(8) . 5_666
Au10 Au7 Cd1 Au8 -34.995(9) . 5_666
Au8 Au7 Cd1 Au8 180.0 . 5_666
Au6 Au7 Cd1 Au8 -70.303(11) . 5_666
Au1 Au7 Cd1 Au8 -147.400(8) . 5_666
Au2 Au7 Cd1 Au8 72.392(10) . 5_666
S7 Au7 Cd1 Au8 -113.59(9) . .
Au9 Au7 Cd1 Au8 71.068(8) . .
Au12 Au7 Cd1 Au8 -141.604(9) 5_666 .
Au11 Au7 Cd1 Au8 -72.942(8) . .
Au10 Au7 Cd1 Au8 145.007(9) . .
Au6 Au7 Cd1 Au8 109.699(11) . .
Au1 Au7 Cd1 Au8 32.602(8) . .
Au2 Au7 Cd1 Au8 -107.607(10) . .
S7 Au7 Cd1 Au10 101.40(9) . .
Au9 Au7 Cd1 Au10 -73.939(8) . .
Au12 Au7 Cd1 Au10 73.390(9) 5_666 .
Au11 Au7 Cd1 Au10 142.052(9) . .
Au8 Au7 Cd1 Au10 -145.007(9) . .
Au6 Au7 Cd1 Au10 -35.308(10) . .
Au1 Au7 Cd1 Au10 -112.405(10) . .
Au2 Au7 Cd1 Au10 107.387(11) . .
S7 Au7 Cd1 Au10 -78.59(9) . 5_666
Au9 Au7 Cd1 Au10 106.063(8) . 5_666
Au12 Au7 Cd1 Au10 -106.608(9) 5_666 5_666
Au11 Au7 Cd1 Au10 -37.947(9) . 5_666
Au10 Au7 Cd1 Au10 180.0 . 5_666
Au8 Au7 Cd1 Au10 34.995(9) . 5_666
Au6 Au7 Cd1 Au10 144.694(9) . 5_666
Au1 Au7 Cd1 Au10 67.597(10) . 5_666
Au2 Au7 Cd1 Au10 -72.612(11) . 5_666
S7 Au7 Cd1 Au12 28.01(9) . 5_666
Au9 Au7 Cd1 Au12 -147.329(9) . 5_666
Au11 Au7 Cd1 Au12 68.662(8) . 5_666
Au10 Au7 Cd1 Au12 -73.390(9) . 5_666
Au8 Au7 Cd1 Au12 141.604(9) . 5_666
Au6 Au7 Cd1 Au12 -108.698(11) . 5_666
Au1 Au7 Cd1 Au12 174.205(11) . 5_666
Au2 Au7 Cd1 Au12 33.997(9) . 5_666
S7 Au7 Cd1 Au12 -151.99(9) . .
Au9 Au7 Cd1 Au12 32.671(9) . .
Au12 Au7 Cd1 Au12 180.0 5_666 .
Au11 Au7 Cd1 Au12 -111.338(8) . .
Au10 Au7 Cd1 Au12 106.610(9) . .
Au8 Au7 Cd1 Au12 -38.397(9) . .
Au6 Au7 Cd1 Au12 71.302(11) . .
Au1 Au7 Cd1 Au12 -5.795(11) . .
Au2 Au7 Cd1 Au12 -146.003(9) . .
S7 Au7 Cd1 Au9 175.34(9) . .
Au12 Au7 Cd1 Au9 147.329(9) 5_666 .
Au11 Au7 Cd1 Au9 -144.009(9) . .
Au10 Au7 Cd1 Au9 73.939(8) . .
Au8 Au7 Cd1 Au9 -71.068(8) . .
Au6 Au7 Cd1 Au9 38.631(9) . .
Au1 Au7 Cd1 Au9 -38.466(8) . .
Au2 Au7 Cd1 Au9 -178.674(12) . .
S7 Au7 Cd1 Au9 -4.66(9) . 5_666
Au9 Au7 Cd1 Au9 180.0 . 5_666
Au12 Au7 Cd1 Au9 -32.673(9) 5_666 5_666
Au11 Au7 Cd1 Au9 35.989(9) . 5_666
Au10 Au7 Cd1 Au9 -106.063(8) . 5_666
Au8 Au7 Cd1 Au9 108.930(8) . 5_666
Au6 Au7 Cd1 Au9 -141.371(9) . 5_666
Au1 Au7 Cd1 Au9 141.532(8) . 5_666
Au2 Au7 Cd1 Au9 1.324(12) . 5_666
Au7 Au1 S1 Au8 31.46(4) . .
Au9 Au1 S1 Au8 -21.87(4) . .
Cd1 Au8 S1 C1 -124.6(2) . .
Au10 Au8 S1 C1 83.4(2) 5_666 .
Au9 Au8 S1 C1 -81.3(2) . .
Au12 Au8 S1 C1 -17.7(2) . .
Au11 Au8 S1 C1 161.6(2) . .
Au7 Au8 S1 C1 -139.3(2) . .
Au3 Au8 S1 C1 106.0(2) . .
Au4 Au8 S1 C1 35.7(2) . .
Au1 Au8 S1 C1 -106.0(2) . .
Cd1 Au8 S1 Au1 -18.61(11) . .
Au10 Au8 S1 Au1 -170.53(2) 5_666 .
Au9 Au8 S1 Au1 24.75(4) . .
Au12 Au8 S1 Au1 88.35(5) . .
Au11 Au8 S1 Au1 -92.36(4) . .
Au7 Au8 S1 Au1 -33.28(4) . .
Au3 Au8 S1 Au1 -147.93(4) . .
Au4 Au8 S1 Au1 141.76(4) . .
C10 C9 S2 Au1 73.8(5) . .
C10 C9 S2 Au6 -178.3(4) . .
Au8 Au4 S5 Au12 -20.67(4) . .
Au10 Au4 S5 Au12 31.61(4) 5_666 .
Cd1 Au12 S5 C33 -125.1(3) . .
Au11 Au12 S5 C33 74.2(3) 5_666 .
Au8 Au12 S5 C33 -84.5(3) . .
Au7 Au12 S5 C33 155.6(3) 5_666 .
Au9 Au12 S5 C33 -22.8(3) . .
Au10 Au12 S5 C33 -142.9(3) 5_666 .
Au2 Au12 S5 C33 100.3(3) 5_666 .
Au4 Au12 S5 C33 -107.7(3) . .
Au5 Au12 S5 C33 31.1(3) . .
Cd1 Au12 S5 Au4 -17.38(13) . .
Au11 Au12 S5 Au4 -178.13(2) 5_666 .
Au8 Au12 S5 Au4 23.24(5) . .
Au7 Au12 S5 Au4 -96.71(4) 5_666 .
Au9 Au12 S5 Au4 84.86(5) . .
Au10 Au12 S5 Au4 -35.22(4) 5_666 .
Au2 Au12 S5 Au4 -151.96(4) 5_666 .
Au5 Au12 S5 Au4 138.79(4) . .
C42 C41 S6 Au5 62.7(5) . .
C42 C41 S6 Au9 151.7(4) . .
Au11 Au5 S6 C41 144.0(2) 5_666 .
Au9 Au5 S6 C41 111.9(2) . .
Au12 Au5 S6 C41 90.3(2) . .
Au11 Au5 S6 Au9 32.15(4) 5_666 .
Au12 Au5 S6 Au9 -21.59(4) . .
Cd1 Au9 S6 C41 -123.3(2) . .
Au7 Au9 S6 C41 89.2(2) . .
Au8 Au9 S6 C41 -14.0(2) . .
Au12 Au9 S6 C41 -77.4(2) . .
Au10 Au9 S6 C41 166.5(2) . .
Au11 Au9 S6 C41 -134.4(2) 5_666 .
Au6 Au9 S6 C41 111.7(2) . .
Au5 Au9 S6 C41 -101.5(2) . .
Au1 Au9 S6 C41 42.2(2) . .
Cd1 Au9 S6 Au5 -21.83(12) . .
Au7 Au9 S6 Au5 -169.35(2) . .
Au8 Au9 S6 Au5 87.50(5) . .
Au12 Au9 S6 Au5 24.07(5) . .
Au10 Au9 S6 Au5 -91.98(4) . .
Au11 Au9 S6 Au5 -32.97(4) 5_666 .
Au6 Au9 S6 Au5 -146.81(4) . .
Au1 Au9 S6 Au5 143.71(4) . .
C50 C49 S7 Au2 85.3(4) . .
C50 C49 S7 Au7 176.4(4) . .
Au12 Au2 S7 C49 74.0(2) 5_666 .
Au11 Au2 S7 C49 127.5(2) . .
Au7 Au2 S7 C49 103.5(2) . .
Au12 Au2 S7 Au7 -29.53(4) 5_666 .
Au11 Au2 S7 Au7 24.01(4) . .
Cd1 Au7 S7 C49 -97.9(2) . .
Au9 Au7 S7 C49 74.8(2) . .
Au12 Au7 S7 C49 -74.2(2) 5_666 .
Au11 Au7 S7 C49 -132.0(2) . .
Au10 Au7 S7 C49 -14.1(2) . .
Au8 Au7 S7 C49 167.8(2) . .
Au6 Au7 S7 C49 42.4(2) . .
Au1 Au7 S7 C49 113.2(2) . .
Au2 Au7 S7 C49 -105.9(2) . .
Cd1 Au7 S7 Au2 8.03(12) . .
Au9 Au7 S7 Au2 -179.30(3) . .
Au12 Au7 S7 Au2 31.74(4) 5_666 .
Au11 Au7 S7 Au2 -26.08(5) . .
Au10 Au7 S7 Au2 91.85(4) . .
Au8 Au7 S7 Au2 -86.25(5) . .
Au6 Au7 S7 Au2 148.30(4) . .
Au1 Au7 S7 Au2 -140.93(4) . .
C58 C57 S8 Au5 -80.8(4) . 5_666
C58 C57 S8 Au2 170.3(3) . .
Au12 Au2 S8 C57 139.3(2) 5_666 .
Au11 Au2 S8 C57 86.1(2) . .
Au7 Au2 S8 C57 113.1(2) . .
Au12 Au2 S8 Au5 31.30(5) 5_666 5_666
Au11 Au2 S8 Au5 -21.90(5) . 5_666
Au7 Au2 S8 Au5 5.05(9) . 5_666
C66 C65 S9 Au3 -90.2(4) . .
C66 C65 S9 Au11 180.0(4) . .
Au8 Au3 S9 C65 -74.6(2) . .
Au10 Au3 S9 C65 -129.0(2) 5_666 .
Au11 Au3 S9 C65 -103.0(2) . .
Au8 Au3 S9 Au11 28.31(4) . .
Au10 Au3 S9 Au11 -26.00(4) 5_666 .
Cd1 Au11 S9 C65 92.2(2) . .
Au12 Au11 S9 C65 -78.0(2) 5_666 .
Au10 Au11 S9 C65 126.7(2) 5_666 .
Au7 Au11 S9 C65 8.6(2) . .
Au8 Au11 S9 C65 69.0(2) . .
Au9 Au11 S9 C65 -173.8(2) 5_666 .
Au5 Au11 S9 C65 -120.4(2) 5_666 .
Au2 Au11 S9 C65 -49.3(2) . .
Au3 Au11 S9 C65 98.5(2) . .
Cd1 Au11 S9 Au3 -6.24(11) . .
Au12 Au11 S9 Au3 -176.45(3) 5_666 .
Au10 Au11 S9 Au3 28.26(4) 5_666 .
Au7 Au11 S9 Au3 -89.93(5) . .
Au8 Au11 S9 Au3 -29.51(4) . .
Au9 Au11 S9 Au3 87.71(5) 5_666 .
Au5 Au11 S9 Au3 141.10(4) 5_666 .
Au2 Au11 S9 Au3 -147.76(4) . .
